data_7714290
loop_
_publ_author_name
'Guo, Hui'
'Hong, Dongjing'
'Cui, Peng'

_publ_section_title
;
 Tripodal tris(siloxide) Ligand Supported Trivalent Rare-earth Metal
 Complexes and Redox Reactivity
;
_journal_name_full 'Dalton Transactions'
_journal_paper_doi 10.1039/D3DT02519E
_journal_year 2023
_chemical_formula_moiety 'C72 H70 Ce O6 Si3'
_chemical_formula_sum 'C72 H70 Ce O6 Si3'
_chemical_formula_weight 1255.67
_space_group_crystal_system monoclinic
_space_group_IT_number 14
_space_group_name_Hall '-P 2yn'
_space_group_name_H-M_alt 'P 1 21/n 1'
_atom_sites_solution_hydrogens geom
_audit_creation_date 2023-07-14
_audit_creation_method
;
Olex2 1.5
(compiled 2022.04.07 svn.rca3783a0 for OlexSys, GUI svn.r6498)
;
_audit_update_record
;
2023-07-14 deposited with the CCDC.	2023-10-17 downloaded from the CCDC.
;
_cell_angle_alpha 90
_cell_angle_beta 92.3110(10)
_cell_angle_gamma 90
_cell_formula_units_Z 4
_cell_length_a 13.8866(11)
_cell_length_b 18.9660(15)
_cell_length_c 23.8269(18)
_cell_measurement_reflns_used 9984
_cell_measurement_temperature 300.00
_cell_measurement_theta_max 27.104
_cell_measurement_theta_min 2.312
_cell_volume 6270.3(8)
_computing_cell_refinement 'SAINT v8.37A (Bruker, 2015)'
_computing_data_collection 'Bruker SMART APEX II diffractrometer'
_computing_data_reduction 'SAINT v8.37A (Bruker, 2015)'
_computing_molecular_graphics 'Olex2 1.5 (Dolomanov et al., 2009)'
_computing_publication_material 'Olex2 1.5 (Dolomanov et al., 2009)'
_computing_structure_refinement 'SHELXL 2019/2 (Sheldrick, 2015)'
_computing_structure_solution 'SHELXT 2014/5 (Sheldrick, 2014)'
_diffrn_ambient_temperature 300.00
_diffrn_detector 'CCD area detector'
_diffrn_measured_fraction_theta_full 0.999
_diffrn_measured_fraction_theta_max 0.993
_diffrn_measurement_device 'three-circle diffractometer'
_diffrn_measurement_device_type 'Bruker SMART APEX II 300K'
_diffrn_measurement_method '\f and \w scans'
_diffrn_radiation_monochromator graphite
_diffrn_radiation_probe x-ray
_diffrn_radiation_type MoK\a
_diffrn_radiation_wavelength 0.71073
_diffrn_reflns_av_R_equivalents 0.0553
_diffrn_reflns_av_unetI/netI 0.0559
_diffrn_reflns_Laue_measured_fraction_full 0.999
_diffrn_reflns_Laue_measured_fraction_max 0.993
_diffrn_reflns_limit_h_max 18
_diffrn_reflns_limit_h_min -18
_diffrn_reflns_limit_k_max 24
_diffrn_reflns_limit_k_min -24
_diffrn_reflns_limit_l_max 30
_diffrn_reflns_limit_l_min -29
_diffrn_reflns_number 55011
_diffrn_reflns_point_group_measured_fraction_full 0.999
_diffrn_reflns_point_group_measured_fraction_max 0.993
_diffrn_reflns_theta_full 25.242
_diffrn_reflns_theta_max 27.550
_diffrn_reflns_theta_min 1.373
_diffrn_source 'sealed X-ray tube'
_diffrn_source_target Mo
_exptl_absorpt_coefficient_mu 0.835
_exptl_absorpt_correction_T_max 0.7456
_exptl_absorpt_correction_T_min 0.4040
_exptl_absorpt_correction_type multi-scan
_exptl_absorpt_process_details
;
SADABS-2016/2 (Bruker,2016/2) was used for absorption correction.
wR2(int) was 0.1066 before and 0.0481 after correction.
The Ratio of minimum to maximum transmission is 0.5418.
The \l/2 correction factor is Not present.
;
_exptl_crystal_colour yellow
_exptl_crystal_colour_primary yellow
_exptl_crystal_density_diffrn 1.330
_exptl_crystal_description block
_exptl_crystal_F_000 2600
_exptl_crystal_size_max 0.18
_exptl_crystal_size_mid 0.15
_exptl_crystal_size_min 0.13
_refine_diff_density_max 1.098
_refine_diff_density_min -0.929
_refine_diff_density_rms 0.064
_refine_ls_extinction_method none
_refine_ls_goodness_of_fit_ref 1.005
_refine_ls_hydrogen_treatment constr
_refine_ls_matrix_type full
_refine_ls_number_parameters 956
_refine_ls_number_reflns 14379
_refine_ls_number_restraints 1262
_refine_ls_restrained_S_all 0.984
_refine_ls_R_factor_all 0.0925
_refine_ls_R_factor_gt 0.0439
_refine_ls_shift/su_max 0.003
_refine_ls_shift/su_mean 0.000
_refine_ls_structure_factor_coef Fsqd
_refine_ls_weighting_details 'w=1/[\s^2^(Fo^2^)+(0.0499P)^2^+2.7111P] where P=(Fo^2^+2Fc^2^)/3'
_refine_ls_weighting_scheme calc
_refine_ls_wR_factor_gt 0.0977
_refine_ls_wR_factor_ref 0.1168
_reflns_Friedel_coverage 0.000
_reflns_number_gt 8684
_reflns_number_total 14379
_reflns_threshold_expression 'I > 2\s(I)'
_cod_data_source_file d3dt02519e2.cif
_cod_data_source_block 7
_cod_database_code 7714290
_shelx_shelxl_version_number 2019/2
_shelx_space_group_comment
;
The symmetry employed for this shelxl refinement is uniquely defined
by the following loop, which should always be used as a source of
symmetry information in preference to the above space-group names.
They are only intended as comments.
;
_shelx_estimated_absorpt_t_max 0.899
_shelx_estimated_absorpt_t_min 0.864
_olex2_refinement_description
;
1. Fixed Uiso
 At 1.2 times of:
  All C(H) groups, All C(H,H) groups
 At 1.5 times of:
  All C(H,H,H) groups
2. Restrained distances
 C68B-C67B = C67B-C66B = C66B-C65B = C62-C61 = C64-C61 = C63-C61 = C68A-C67A =
 C66-C65 = C67-C66 = C68-C67 = C67A-C66A = C66A-C65A = C64A-C61A = C63A-C61A =
 C62A-C61A
 1.54 with sigma of 0.01
 O5-C65A = O5-C65 = O5-C68A = O5-C68 = O4-C68B = O4-C65B
 1.43 with sigma of 0.01
 C68A-C66A = C65A-C67A = C68-C66 = C67-C65 = C66B-C68B = C67B-C65B
 2.515 with sigma of 0.02
 C62-C63 = C62-C64 = C63-C64
 2.515 with sigma of 0.02
 C68B-C65B = C68A-C65A = C68-C65
 2.36 with sigma of 0.02
 C62A-C63A = C62A-C64A = C63A-C64A
 2.515 with sigma of 0.02
 Si3-C55 \\sim Si3-C55A
 with sigma of 0.02
 Si3-C49A \\sim Si3-C49
 with sigma of 0.02
3. Uiso/Uaniso restraints and constraints
C49 \\sim C50 \\sim C51 \\sim C52 \\sim C53 \\sim C54 \\sim C55 \\sim C56 \\sim
C57 \\sim C58 \\sim C59 \\sim C60 \\sim C49A \\sim C50A \\sim C51A \\sim C52A
\\sim C53A \\sim C54A \\sim C55A \\sim C56A \\sim C57A \\sim C58A \\sim C59A
\\sim C60A: within 2A with sigma of 0.01 and sigma for terminal atoms of 0.02
within 2A
C69 \\sim C70 \\sim C71 \\sim C72 \\sim C69A \\sim C70A \\sim C71A \\sim C72A:
within 2A with sigma of 0.01 and sigma for terminal atoms of 0.02 within 2A
C61 \\sim C62 \\sim C63 \\sim C64 \\sim C66B \\sim C68B \\sim C65B \\sim C67B:
within 2A with sigma of 0.01 and sigma for terminal atoms of 0.02 within 2A
C65 \\sim C66 \\sim C67 \\sim C68 \\sim C65A \\sim C66A \\sim C67A \\sim C68A
\\sim C61A \\sim C64A \\sim C63A \\sim C62A: within 2A with sigma of 0.01 and
sigma for terminal atoms of 0.02 within 2A
4. Rigid body (RIGU) restrains
 O6, C69, C70, C71, C72, C69A, C70A, C71A, C72A
 with sigma for 1-2 distances of 0.01 and sigma for 1-3 distances of 0.02
 Si3, C49, C50, C51, C52, C53, C54, C55, C56, C57, C58, C59, C60, C49A, C50A,
 C51A, C52A, C53A, C54A, C55A, C56A, C57A, C58A, C59A, C60A
 with sigma for 1-2 distances of 0.01 and sigma for 1-3 distances of 0.02
 O4, C61, C62, C63, C64, C66B, C65B, C67B, C68B
 with sigma for 1-2 distances of 0.01 and sigma for 1-3 distances of 0.02
 O5, C65, C66, C67, C68, C65A, C66A, C67A, C68A, C61A, C64A, C63A, C62A
 with sigma for 1-2 distances of 0.01 and sigma for 1-3 distances of 0.02
5. Same fragment restrains
{O6, C69A, C70A, C71A, C72A} sigma for 1-2: 0.02, 1-3: 0.04
as in
{O6, C69, C70, C71, C72}
6. Others
 1*[Sof(C65)+Sof(H65A)+Sof(H65B)+Sof(C66)+Sof(H66A)+Sof(H66B)+Sof(C67)+
 Sof(H67A)+Sof(H67B)+Sof(C68)+Sof(H68A)+Sof(H68B)]+1*[Sof(C65A)+Sof(H65C)+
 Sof(H65D)+Sof(C66A)+Sof(H66C)+Sof(H66D)+Sof(C67A)+Sof(H67C)+Sof(H67D)+
 Sof(C68A)+Sof(H68C)+Sof(H68D)]+1*[Sof(C66B)+Sof(H66E)+Sof(H66F)+Sof(C68B)+
 Sof(H68E)+Sof(H68F)+Sof(C65B)+Sof(H65E)+Sof(H65F)+Sof(C67B)+Sof(H67E)+
 Sof(H67F)]=1 with esd of 0
 1*[Sof(C61)+Sof(C62)+Sof(H62A)+Sof(H62B)+Sof(H62C)+Sof(C63)+Sof(H63A)+
 Sof(H63B)+Sof(H63C)+Sof(C64)+Sof(H64A)+Sof(H64B)+Sof(H64C)]+1*[Sof(C61A)+
 Sof(C64A)+Sof(H64D)+Sof(H64E)+Sof(H64F)+Sof(C63A)+Sof(H63D)+Sof(H63E)+
 Sof(H63F)+Sof(C62A)+Sof(H62D)+Sof(H62E)+Sof(H62F)]=1 with esd of 0
 Sof(C49A)=Sof(C50A)=Sof(H50A)=Sof(C51A)=Sof(H51A)=Sof(C52A)=Sof(H52A)=
 Sof(C53A)=Sof(H53A)=Sof(C54A)=Sof(H54A)=Sof(C55A)=Sof(C60A)=Sof(H60A)=
 Sof(C59A)=Sof(H59A)=Sof(C58A)=Sof(H58A)=Sof(C57A)=Sof(H57A)=Sof(C56A)=
 Sof(H56A)=1-FVAR(1)
 Sof(C49)=Sof(C50)=Sof(H50)=Sof(C51)=Sof(H51)=Sof(C52)=Sof(H52)=Sof(C53)=
 Sof(H53)=Sof(C54)=Sof(H54)=Sof(C55)=Sof(C60)=Sof(H60)=Sof(C59)=Sof(H59)=
 Sof(C58)=Sof(H58)=Sof(C57)=Sof(H57)=Sof(C56)=Sof(H56)=FVAR(1)
 Sof(C69A)=Sof(H69C)=Sof(H69D)=Sof(C70A)=Sof(H70C)=Sof(H70D)=Sof(C71A)=
 Sof(H71C)=Sof(H71D)=Sof(C72A)=Sof(H72C)=Sof(H72D)=1-FVAR(2)
 Sof(C69)=Sof(H69A)=Sof(H69B)=Sof(C70)=Sof(H70A)=Sof(H70B)=Sof(C71)=Sof(H71A)=
 Sof(H71B)=Sof(C72)=Sof(H72A)=Sof(H72B)=FVAR(2)
 Sof(C65)=Sof(H65A)=Sof(H65B)=Sof(C66)=Sof(H66A)=Sof(H66B)=Sof(C67)=Sof(H67A)=
 Sof(H67B)=Sof(C68)=Sof(H68A)=Sof(H68B)=FVAR(3)
 Sof(C65A)=Sof(H65C)=Sof(H65D)=Sof(C66A)=Sof(H66C)=Sof(H66D)=Sof(C67A)=
 Sof(H67C)=Sof(H67D)=Sof(C68A)=Sof(H68C)=Sof(H68D)=FVAR(4)
 Sof(C66B)=Sof(H66E)=Sof(H66F)=Sof(C68B)=Sof(H68E)=Sof(H68F)=Sof(C65B)=
 Sof(H65E)=Sof(H65F)=Sof(C67B)=Sof(H67E)=Sof(H67F)=FVAR(5)
 Sof(C61)=Sof(C62)=Sof(H62A)=Sof(H62B)=Sof(H62C)=Sof(C63)=Sof(H63A)=Sof(H63B)=
 Sof(H63C)=Sof(C64)=Sof(H64A)=Sof(H64B)=Sof(H64C)=FVAR(6)
 Sof(C61A)=Sof(C64A)=Sof(H64D)=Sof(H64E)=Sof(H64F)=Sof(C63A)=Sof(H63D)=
 Sof(H63E)=Sof(H63F)=Sof(C62A)=Sof(H62D)=Sof(H62E)=Sof(H62F)=FVAR(7)
7.a Secondary CH2 refined with riding coordinates:
 C65(H65A,H65B), C66(H66A,H66B), C67(H67A,H67B), C68(H68A,H68B), C69(H69A,
 H69B), C70(H70A,H70B), C71(H71A,H71B), C72(H72A,H72B), C65A(H65C,H65D),
 C66A(H66C,H66D), C67A(H67C,H67D), C68A(H68C,H68D), C69A(H69C,H69D), C70A(H70C,
 H70D), C71A(H71C,H71D), C72A(H72C,H72D), C66B(H66E,H66F), C68B(H68E,H68F),
 C65B(H65E,H65F), C67B(H67E,H67F)
7.b Aromatic/amide H refined with riding coordinates:
 C2(H2), C4(H4), C6(H6), C8(H8), C9(H9), C10(H10), C11(H11), C14(H14),
 C15(H15), C16(H16), C17(H17), C18(H18), C20(H20), C21(H21), C22(H22), C23(H23),
  C24(H24), C26(H26), C27(H27), C28(H28), C29(H29), C32(H32), C33(H33),
 C34(H34), C35(H35), C36(H36), C38(H38), C39(H39), C40(H40), C41(H41), C42(H42),
  C44(H44), C45(H45), C46(H46), C47(H47), C50(H50), C51(H51), C52(H52),
 C53(H53), C54(H54), C60(H60), C59(H59), C58(H58), C57(H57), C56(H56),
 C50A(H50A), C51A(H51A), C52A(H52A), C53A(H53A), C54A(H54A), C60A(H60A),
 C59A(H59A), C58A(H58A), C57A(H57A), C56A(H56A)
7.c Fitted hexagon refined as free rotating group:
 C49(C50,C51,C52,C53,C54), C55(C60,C59,C58,C57,C56), C49A(C50A,C51A,C52A,C53A,
 C54A), C55A(C60A,C59A,C58A,C57A,C56A)
7.d Idealised Me refined as rotating group:
 C62(H62A,H62B,H62C), C63(H63A,H63B,H63C), C64(H64A,H64B,H64C), C64A(H64D,H64E,
 H64F), C63A(H63D,H63E,H63F), C62A(H62D,H62E,H62F)
;
_olex2_submission_special_instructions 'No special instructions were received'

loop_
_space_group_symop_operation_xyz
'x, y, z'
'-x+1/2, y+1/2, -z+1/2'
'-x, -y, -z'
'x-1/2, -y-1/2, z-1/2'

loop_
_atom_site_label
_atom_site_type_symbol
_atom_site_fract_x
_atom_site_fract_y
_atom_site_fract_z
_atom_site_U_iso_or_equiv
_atom_site_adp_type
_atom_site_occupancy
_atom_site_site_symmetry_order
_atom_site_calc_flag
_atom_site_refinement_flags_posn
_atom_site_refinement_flags_adp
_atom_site_refinement_flags_occupancy
_atom_site_disorder_assembly
_atom_site_disorder_group
Ce1 Ce 0.56082(2) 0.75225(2) 0.34929(2) 0.04301(7) Uani 1 1 d . . . . .
Si1 Si 0.31716(7) 0.73590(5) 0.40721(5) 0.0475(3) Uani 1 1 d . . . . .
Si2 Si 0.72203(7) 0.74669(5) 0.48044(4) 0.0477(2) Uani 1 1 d . . . . .
Si3 Si 0.60209(8) 0.57551(5) 0.28491(4) 0.0488(3) Uani 1 1 d D . . . .
O1 O 0.42868(17) 0.74198(12) 0.39079(10) 0.0487(6) Uani 1 1 d . . . . .
O2 O 0.65874(18) 0.74398(12) 0.42207(11) 0.0515(6) Uani 1 1 d . . . . .
O3 O 0.57453(17) 0.64948(12) 0.31326(10) 0.0517(6) Uani 1 1 d . . . . .
O4 O 0.4881(2) 0.79406(17) 0.27047(12) 0.0761(8) Uani 1 1 d D . . . .
O5 O 0.5692(2) 0.87971(15) 0.37080(14) 0.0775(9) Uani 1 1 d D . . . .
C65 C 0.6236(9) 0.9340(4) 0.3435(6) 0.115(3) Uani 0.494(3) 1 d D U P A 1
H65A H 0.624597 0.925456 0.303367 0.138 Uiso 0.494(3) 1 calc R U P A 1
H65B H 0.689458 0.935378 0.358681 0.138 Uiso 0.494(3) 1 calc R U P A 1
C66 C 0.5713(12) 1.0031(5) 0.3556(6) 0.118(3) Uani 0.494(3) 1 d D U P A 1
H66A H 0.522742 1.013294 0.326270 0.141 Uiso 0.494(3) 1 calc R U P A 1
H66B H 0.616354 1.042163 0.358266 0.141 Uiso 0.494(3) 1 calc R U P A 1
C67 C 0.5236(12) 0.9903(5) 0.4132(5) 0.121(3) Uani 0.494(3) 1 d D U P A 1
H67A H 0.558853 1.014402 0.443426 0.145 Uiso 0.494(3) 1 calc R U P A 1
H67B H 0.457194 1.006306 0.411908 0.145 Uiso 0.494(3) 1 calc R U P A 1
C68 C 0.5291(12) 0.9114(5) 0.4206(5) 0.118(3) Uani 0.494(3) 1 d D U P A 1
H68A H 0.569653 0.900087 0.453495 0.141 Uiso 0.494(3) 1 calc R U P A 1
H68B H 0.465284 0.892500 0.426101 0.141 Uiso 0.494(3) 1 calc R U P A 1
O6 O 0.7112(2) 0.78384(17) 0.29505(12) 0.0677(8) Uani 1 1 d D . . . .
C69 C 0.7083(13) 0.7629(19) 0.2378(7) 0.108(3) Uani 0.407(15) 1 d D U P B 1
H69A H 0.694322 0.802811 0.213408 0.129 Uiso 0.407(15) 1 calc R U P B 1
H69B H 0.659430 0.727021 0.230824 0.129 Uiso 0.407(15) 1 calc R U P B 1
C70 C 0.8062(14) 0.7342(12) 0.2282(8) 0.117(3) Uani 0.407(15) 1 d D U P B 1
H70A H 0.824156 0.743383 0.190004 0.141 Uiso 0.407(15) 1 calc R U P B 1
H70B H 0.807649 0.683715 0.234624 0.141 Uiso 0.407(15) 1 calc R U P B 1
C71 C 0.8740(10) 0.7711(12) 0.2692(11) 0.120(3) Uani 0.407(15) 1 d D U P B 1
H71A H 0.904777 0.811010 0.251886 0.144 Uiso 0.407(15) 1 calc R U P B 1
H71B H 0.923284 0.739131 0.284117 0.144 Uiso 0.407(15) 1 calc R U P B 1
C72 C 0.8087(10) 0.7946(16) 0.3143(9) 0.118(3) Uani 0.407(15) 1 d D U P B 1
H72A H 0.822038 0.767733 0.348377 0.141 Uiso 0.407(15) 1 calc R U P B 1
H72B H 0.819451 0.844116 0.322649 0.141 Uiso 0.407(15) 1 calc R U P B 1
C1 C 0.4501(3) 0.62006(17) 0.47898(14) 0.0425(8) Uani 1 1 d . . . . .
C2 C 0.5457(3) 0.62459(17) 0.49792(14) 0.0441(8) Uani 1 1 d . . . . .
H2 H 0.561414 0.651717 0.529492 0.053 Uiso 1 1 calc R U . . .
C3 C 0.6185(2) 0.58956(17) 0.47085(14) 0.0420(8) Uani 1 1 d . . . . .
C4 C 0.5932(3) 0.54852(17) 0.42440(14) 0.0434(8) Uani 1 1 d . . . . .
H4 H 0.641196 0.524151 0.406392 0.052 Uiso 1 1 calc R U . . .
C5 C 0.4987(2) 0.54267(17) 0.40396(14) 0.0429(8) Uani 1 1 d . . . . .
C6 C 0.4277(2) 0.57841(17) 0.43195(14) 0.0431(8) Uani 1 1 d . . . . .
H6 H 0.363839 0.574493 0.419072 0.052 Uiso 1 1 calc R U . . .
C7 C 0.3701(3) 0.65484(18) 0.50843(15) 0.0482(9) Uani 1 1 d . . . . .
C8 C 0.3585(3) 0.6377(2) 0.56488(16) 0.0629(11) Uani 1 1 d . . . . .
H8 H 0.405394 0.611097 0.584126 0.076 Uiso 1 1 calc R U . . .
C9 C 0.2784(4) 0.6596(2) 0.59220(19) 0.0819(14) Uani 1 1 d . . . . .
H9 H 0.270722 0.646730 0.629407 0.098 Uiso 1 1 calc R U . . .
C10 C 0.2095(4) 0.7008(3) 0.5647(2) 0.0908(16) Uani 1 1 d . . . . .
H10 H 0.154713 0.715014 0.582829 0.109 Uiso 1 1 calc R U . . .
C11 C 0.2230(3) 0.7203(3) 0.5100(2) 0.0757(13) Uani 1 1 d . . . . .
H11 H 0.177095 0.749022 0.491960 0.091 Uiso 1 1 calc R U . . .
C12 C 0.3029(3) 0.69906(19) 0.48015(15) 0.0508(9) Uani 1 1 d . . . . .
C13 C 0.2484(3) 0.6808(2) 0.35397(17) 0.0548(10) Uani 1 1 d . . . . .
C14 C 0.2941(3) 0.6355(2) 0.31857(18) 0.0700(12) Uani 1 1 d . . . . .
H14 H 0.361138 0.635545 0.319326 0.084 Uiso 1 1 calc R U . . .
C15 C 0.2457(4) 0.5901(3) 0.2820(2) 0.0911(16) Uani 1 1 d . . . . .
H15 H 0.279788 0.559229 0.259848 0.109 Uiso 1 1 calc R U . . .
C16 C 0.1476(5) 0.5909(3) 0.2787(3) 0.1024(19) Uani 1 1 d . . . . .
H16 H 0.114135 0.560925 0.253983 0.123 Uiso 1 1 calc R U . . .
C17 C 0.0989(4) 0.6358(3) 0.3117(3) 0.109(2) Uani 1 1 d . . . . .
H17 H 0.031954 0.637068 0.308835 0.131 Uiso 1 1 calc R U . . .
C18 C 0.1477(3) 0.6798(3) 0.3498(2) 0.0855(15) Uani 1 1 d . . . . .
H18 H 0.112892 0.709095 0.372820 0.103 Uiso 1 1 calc R U . . .
C19 C 0.2677(3) 0.82855(19) 0.40775(17) 0.0516(9) Uani 1 1 d . . . . .
C20 C 0.2259(3) 0.8598(2) 0.36067(18) 0.0658(11) Uani 1 1 d . . . . .
H20 H 0.211919 0.832031 0.329231 0.079 Uiso 1 1 calc R U . . .
C21 C 0.2037(4) 0.9311(3) 0.3582(2) 0.0842(14) Uani 1 1 d . . . . .
H21 H 0.175193 0.950475 0.325750 0.101 Uiso 1 1 calc R U . . .
C22 C 0.2244(4) 0.9724(3) 0.4042(3) 0.0915(16) Uani 1 1 d . . . . .
H22 H 0.211699 1.020478 0.402787 0.110 Uiso 1 1 calc R U . . .
C23 C 0.2635(4) 0.9432(3) 0.4520(2) 0.0926(16) Uani 1 1 d . . . . .
H23 H 0.275864 0.971183 0.483524 0.111 Uiso 1 1 calc R U . . .
C24 C 0.2848(3) 0.8724(2) 0.4537(2) 0.0757(13) Uani 1 1 d . . . . .
H24 H 0.311558 0.853304 0.486688 0.091 Uiso 1 1 calc R U . . .
C25 C 0.7212(3) 0.59265(18) 0.49265(14) 0.0461(8) Uani 1 1 d . . . . .
C26 C 0.7678(3) 0.5292(2) 0.50481(16) 0.0588(10) Uani 1 1 d . . . . .
H26 H 0.735671 0.486987 0.497603 0.071 Uiso 1 1 calc R U . . .
C27 C 0.8609(3) 0.5278(2) 0.52735(19) 0.0734(13) Uani 1 1 d . . . . .
H27 H 0.890768 0.484774 0.535015 0.088 Uiso 1 1 calc R U . . .
C28 C 0.9092(3) 0.5888(2) 0.53842(19) 0.0780(14) Uani 1 1 d . . . . .
H28 H 0.971439 0.587733 0.554364 0.094 Uiso 1 1 calc R U . . .
C29 C 0.8651(3) 0.6526(2) 0.52579(18) 0.0679(12) Uani 1 1 d . . . . .
H29 H 0.898933 0.694030 0.533356 0.081 Uiso 1 1 calc R U . . .
C30 C 0.7707(3) 0.65711(19) 0.50187(15) 0.0499(9) Uani 1 1 d . . . . .
C31 C 0.6507(3) 0.78355(19) 0.53941(17) 0.0544(10) Uani 1 1 d . . . . .
C32 C 0.5522(3) 0.7941(2) 0.53453(19) 0.0702(12) Uani 1 1 d . . . . .
H32 H 0.520306 0.787848 0.499827 0.084 Uiso 1 1 calc R U . . .
C33 C 0.5002(4) 0.8140(3) 0.5803(2) 0.0900(15) Uani 1 1 d . . . . .
H33 H 0.433771 0.819497 0.576463 0.108 Uiso 1 1 calc R U . . .
C34 C 0.5465(5) 0.8254(3) 0.6313(2) 0.0954(17) Uani 1 1 d . . . . .
H34 H 0.511830 0.839726 0.661848 0.115 Uiso 1 1 calc R U . . .
C35 C 0.6434(5) 0.8158(3) 0.6371(2) 0.0955(16) Uani 1 1 d . . . . .
H35 H 0.675028 0.823357 0.671682 0.115 Uiso 1 1 calc R U . . .
C36 C 0.6950(4) 0.7947(2) 0.59161(19) 0.0751(13) Uani 1 1 d . . . . .
H36 H 0.761179 0.787959 0.596263 0.090 Uiso 1 1 calc R U . . .
C37 C 0.8275(3) 0.80769(19) 0.47065(16) 0.0528(9) Uani 1 1 d . . . . .
C38 C 0.8199(3) 0.8791(2) 0.48349(19) 0.0686(12) Uani 1 1 d . . . . .
H38 H 0.766968 0.894530 0.502831 0.082 Uiso 1 1 calc R U . . .
C39 C 0.8881(4) 0.9279(2) 0.4685(2) 0.0843(14) Uani 1 1 d . . . . .
H39 H 0.879375 0.975350 0.476580 0.101 Uiso 1 1 calc R U . . .
C40 C 0.9680(4) 0.9068(3) 0.4420(2) 0.0897(15) Uani 1 1 d . . . . .
H40 H 1.013208 0.939708 0.430938 0.108 Uiso 1 1 calc R U . . .
C41 C 0.9811(3) 0.8369(3) 0.4317(2) 0.0917(16) Uani 1 1 d . . . . .
H41 H 1.036908 0.821661 0.415137 0.110 Uiso 1 1 calc R U . . .
C42 C 0.9112(3) 0.7881(3) 0.4460(2) 0.0820(14) Uani 1 1 d . . . . .
H42 H 0.921543 0.740576 0.438522 0.098 Uiso 1 1 calc R U . . .
C43 C 0.4735(2) 0.49530(17) 0.35556(15) 0.0438(8) Uani 1 1 d . . . . .
C44 C 0.4068(3) 0.4423(2) 0.36358(17) 0.0565(10) Uani 1 1 d . . . . .
H44 H 0.374054 0.441080 0.396834 0.068 Uiso 1 1 calc R U . . .
C45 C 0.3880(3) 0.3913(2) 0.32341(19) 0.0696(12) Uani 1 1 d . . . . .
H45 H 0.344301 0.355385 0.329990 0.084 Uiso 1 1 calc R U . . .
C46 C 0.4340(3) 0.3941(2) 0.2738(2) 0.0746(13) Uani 1 1 d . . . . .
H46 H 0.423248 0.359115 0.246893 0.090 Uiso 1 1 calc R U . . .
C47 C 0.4969(3) 0.4492(2) 0.26358(17) 0.0628(11) Uani 1 1 d . . . . .
H47 H 0.525282 0.451740 0.228939 0.075 Uiso 1 1 calc R U . . .
C48 C 0.5188(3) 0.50090(18) 0.30404(15) 0.0470(8) Uani 1 1 d . . . . .
C61 C 0.4318(5) 0.8086(4) 0.2279(3) 0.100(2) Uani 0.751(2) 1 d D U P C 1
C62 C 0.3472(6) 0.7608(4) 0.2252(4) 0.123(3) Uani 0.751(2) 1 d D U P C 1
H62A H 0.368757 0.712838 0.222515 0.185 Uiso 0.751(2) 1 calc R U P C 1
H62B H 0.306885 0.772165 0.192766 0.185 Uiso 0.751(2) 1 calc R U P C 1
H62C H 0.311240 0.766382 0.258453 0.185 Uiso 0.751(2) 1 calc R U P C 1
C63 C 0.3958(6) 0.8849(3) 0.2325(4) 0.122(3) Uani 0.751(2) 1 d D U P C 1
H63A H 0.345463 0.886999 0.258930 0.183 Uiso 0.751(2) 1 calc R U P C 1
H63B H 0.371207 0.900583 0.196390 0.183 Uiso 0.751(2) 1 calc R U P C 1
H63C H 0.448136 0.914763 0.245045 0.183 Uiso 0.751(2) 1 calc R U P C 1
C64 C 0.4867(6) 0.7995(4) 0.1741(3) 0.110(2) Uani 0.751(2) 1 d D U P C 1
H64A H 0.545734 0.825790 0.177052 0.165 Uiso 0.751(2) 1 calc R U P C 1
H64B H 0.447919 0.816411 0.142683 0.165 Uiso 0.751(2) 1 calc R U P C 1
H64C H 0.500976 0.750442 0.168766 0.165 Uiso 0.751(2) 1 calc R U P C 1
C49 C 0.5990(11) 0.5864(7) 0.2044(3) 0.060(2) Uani 0.498(16) 1 d DG U P D 1
C50 C 0.5125(9) 0.5878(7) 0.1730(4) 0.066(2) Uani 0.498(16) 1 d G U P D 1
H50 H 0.454885 0.578462 0.190207 0.079 Uiso 0.498(16) 1 calc R U P D 1
C51 C 0.5121(8) 0.6031(6) 0.1160(4) 0.070(2) Uani 0.498(16) 1 d G U P D 1
H51 H 0.454189 0.603992 0.094967 0.084 Uiso 0.498(16) 1 calc R U P D 1
C52 C 0.5982(9) 0.6170(5) 0.0903(3) 0.072(2) Uani 0.498(16) 1 d G U P D 1
H52 H 0.597919 0.627186 0.052147 0.087 Uiso 0.498(16) 1 calc R U P D 1
C53 C 0.6847(8) 0.6156(6) 0.1217(4) 0.078(2) Uani 0.498(16) 1 d G U P D 1
H53 H 0.742346 0.624849 0.104567 0.093 Uiso 0.498(16) 1 calc R U P D 1
C54 C 0.6851(9) 0.6003(7) 0.1788(4) 0.069(2) Uani 0.498(16) 1 d G U P D 1
H54 H 0.743044 0.599319 0.199807 0.083 Uiso 0.498(16) 1 calc R U P D 1
C55 C 0.7302(7) 0.5525(8) 0.3092(7) 0.056(2) Uani 0.498(16) 1 d DG U P D 1
C60 C 0.7788(9) 0.5975(7) 0.3467(7) 0.064(2) Uani 0.498(16) 1 d G U P D 1
H60 H 0.750467 0.639721 0.357080 0.077 Uiso 0.498(16) 1 calc R U P D 1
C59 C 0.8698(8) 0.5795(6) 0.3685(5) 0.069(2) Uani 0.498(16) 1 d G U P D 1
H59 H 0.902369 0.609650 0.393556 0.082 Uiso 0.498(16) 1 calc R U P D 1
C58 C 0.9123(6) 0.5165(6) 0.3529(5) 0.069(2) Uani 0.498(16) 1 d G U P D 1
H58 H 0.973149 0.504422 0.367544 0.083 Uiso 0.498(16) 1 calc R U P D 1
C57 C 0.8637(7) 0.4714(5) 0.3155(5) 0.074(2) Uani 0.498(16) 1 d G U P D 1
H57 H 0.892028 0.429265 0.305056 0.088 Uiso 0.498(16) 1 calc R U P D 1
C56 C 0.7726(8) 0.4895(7) 0.2936(5) 0.066(2) Uani 0.498(16) 1 d G U P D 1
H56 H 0.740126 0.459336 0.268579 0.079 Uiso 0.498(16) 1 calc R U P D 1
C49A C 0.5875(10) 0.5844(7) 0.2053(3) 0.057(2) Uani 0.502(16) 1 d DG U P D 2
C50A C 0.4948(9) 0.5970(7) 0.1834(4) 0.069(2) Uani 0.502(16) 1 d G U P D 2
H50A H 0.442681 0.595055 0.206670 0.082 Uiso 0.502(16) 1 calc R U P D 2
C51A C 0.4799(8) 0.6124(6) 0.1267(4) 0.075(2) Uani 0.502(16) 1 d G U P D 2
H51A H 0.417883 0.620814 0.112003 0.090 Uiso 0.502(16) 1 calc R U P D 2
C52A C 0.5578(9) 0.6153(5) 0.0918(3) 0.074(2) Uani 0.502(16) 1 d G U P D 2
H52A H 0.547810 0.625604 0.053890 0.089 Uiso 0.502(16) 1 calc R U P D 2
C53A C 0.6505(9) 0.6027(6) 0.1137(4) 0.074(2) Uani 0.502(16) 1 d G U P D 2
H53A H 0.702537 0.604636 0.090442 0.088 Uiso 0.502(16) 1 calc R U P D 2
C54A C 0.6653(8) 0.5873(6) 0.1705(4) 0.065(2) Uani 0.502(16) 1 d G U P D 2
H54A H 0.727337 0.578877 0.185109 0.078 Uiso 0.502(16) 1 calc R U P D 2
C55A C 0.7297(7) 0.5484(8) 0.3045(7) 0.056(2) Uani 0.502(16) 1 d DG U P D 2
C60A C 0.7842(9) 0.5818(7) 0.3469(7) 0.062(2) Uani 0.502(16) 1 d G U P D 2
H60A H 0.759676 0.621046 0.364868 0.074 Uiso 0.502(16) 1 calc R U P D 2
C59A C 0.8754(8) 0.5566(7) 0.3624(5) 0.069(2) Uani 0.502(16) 1 d G U P D 2
H59A H 0.911907 0.578948 0.390783 0.083 Uiso 0.502(16) 1 calc R U P D 2
C58A C 0.9121(6) 0.4979(6) 0.3356(5) 0.073(2) Uani 0.502(16) 1 d G U P D 2
H58A H 0.973165 0.481068 0.345986 0.088 Uiso 0.502(16) 1 calc R U P D 2
C57A C 0.8576(8) 0.4645(6) 0.2932(5) 0.073(2) Uani 0.502(16) 1 d G U P D 2
H57A H 0.882192 0.425285 0.275273 0.088 Uiso 0.502(16) 1 calc R U P D 2
C56A C 0.7664(8) 0.4897(8) 0.2777(5) 0.068(2) Uani 0.502(16) 1 d G U P D 2
H56A H 0.729961 0.467382 0.249357 0.081 Uiso 0.502(16) 1 calc R U P D 2
C65A C 0.6475(8) 0.9266(8) 0.3834(11) 0.118(3) Uani 0.295(3) 1 d D U P A 2
H65C H 0.685146 0.933864 0.350475 0.142 Uiso 0.295(3) 1 calc R U P A 2
H65D H 0.689246 0.907521 0.413263 0.142 Uiso 0.295(3) 1 calc R U P A 2
C66A C 0.6019(13) 0.9967(8) 0.4020(11) 0.118(3) Uani 0.295(3) 1 d D U P A 2
H66C H 0.634552 1.036748 0.386092 0.141 Uiso 0.295(3) 1 calc R U P A 2
H66D H 0.604330 1.000897 0.442581 0.141 Uiso 0.295(3) 1 calc R U P A 2
C67A C 0.4950(13) 0.9913(8) 0.3782(11) 0.121(3) Uani 0.295(3) 1 d D U P A 2
H67C H 0.451355 1.017913 0.400898 0.145 Uiso 0.295(3) 1 calc R U P A 2
H67D H 0.488832 1.007478 0.339582 0.145 Uiso 0.295(3) 1 calc R U P A 2
C68A C 0.4772(8) 0.9121(8) 0.3825(12) 0.122(3) Uani 0.295(3) 1 d D U P A 2
H68C H 0.457555 0.899652 0.419876 0.146 Uiso 0.295(3) 1 calc R U P A 2
H68D H 0.427480 0.897184 0.355335 0.146 Uiso 0.295(3) 1 calc R U P A 2
C69A C 0.7368(9) 0.7627(12) 0.2410(5) 0.104(3) Uani 0.593(15) 1 d D U P B 2
H69C H 0.718199 0.798383 0.213468 0.125 Uiso 0.593(15) 1 calc R U P B 2
H69D H 0.704857 0.718835 0.230546 0.125 Uiso 0.593(15) 1 calc R U P B 2
C70A C 0.8431(10) 0.7531(9) 0.2433(6) 0.121(3) Uani 0.593(15) 1 d D U P B 2
H70C H 0.872068 0.781114 0.214423 0.145 Uiso 0.593(15) 1 calc R U P B 2
H70D H 0.859152 0.703956 0.237352 0.145 Uiso 0.593(15) 1 calc R U P B 2
C71A C 0.8797(7) 0.7767(8) 0.3008(7) 0.123(3) Uani 0.593(15) 1 d D U P B 2
H71C H 0.936468 0.806233 0.298515 0.148 Uiso 0.593(15) 1 calc R U P B 2
H71D H 0.894610 0.736790 0.325077 0.148 Uiso 0.593(15) 1 calc R U P B 2
C72A C 0.7945(7) 0.8182(9) 0.3211(6) 0.114(3) Uani 0.593(15) 1 d D U P B 2
H72C H 0.792336 0.816340 0.361720 0.137 Uiso 0.593(15) 1 calc R U P B 2
H72D H 0.797998 0.867070 0.309444 0.137 Uiso 0.593(15) 1 calc R U P B 2
C66B C 0.3645(18) 0.8414(15) 0.2025(9) 0.111(4) Uani 0.211(2) 1 d D U P C 3
H66E H 0.295483 0.833455 0.201696 0.134 Uiso 0.211(2) 1 calc R U P C 3
H66F H 0.377149 0.885865 0.184105 0.134 Uiso 0.211(2) 1 calc R U P C 3
C61A C 0.5635(14) 0.9304(10) 0.3853(8) 0.122(3) Uani 0.249(2) 1 d D U P A 3
C64A C 0.6449(15) 0.9818(14) 0.3727(10) 0.124(5) Uani 0.249(2) 1 d D U P A 3
H64D H 0.705824 0.958341 0.377916 0.186 Uiso 0.249(2) 1 calc R U P A 3
H64E H 0.642549 1.021435 0.397616 0.186 Uiso 0.249(2) 1 calc R U P A 3
H64F H 0.637247 0.997823 0.334514 0.186 Uiso 0.249(2) 1 calc R U P A 3
C68B C 0.5019(17) 0.7634(13) 0.2153(6) 0.108(4) Uani 0.211(2) 1 d D U P C 3
H68E H 0.508302 0.712632 0.218918 0.129 Uiso 0.211(2) 1 calc R U P C 3
H68F H 0.561034 0.781500 0.200463 0.129 Uiso 0.211(2) 1 calc R U P C 3
C63A C 0.5332(19) 0.9464(13) 0.4450(8) 0.128(5) Uani 0.249(2) 1 d D U P A 3
H63D H 0.496033 0.907744 0.458535 0.192 Uiso 0.249(2) 1 calc R U P A 3
H63E H 0.494879 0.988573 0.444765 0.192 Uiso 0.249(2) 1 calc R U P A 3
H63F H 0.589517 0.952962 0.469083 0.192 Uiso 0.249(2) 1 calc R U P A 3
C62A C 0.4779(15) 0.9443(13) 0.3438(9) 0.123(3) Uani 0.249(2) 1 d D U P A 3
H62D H 0.486822 0.918696 0.309707 0.185 Uiso 0.249(2) 1 calc R U P A 3
H62E H 0.473937 0.993867 0.335715 0.185 Uiso 0.249(2) 1 calc R U P A 3
H62F H 0.419317 0.929168 0.360217 0.185 Uiso 0.249(2) 1 calc R U P A 3
C65B C 0.4068(16) 0.8418(13) 0.2641(8) 0.110(4) Uani 0.211(2) 1 d D U P C 3
H65E H 0.427243 0.889168 0.274220 0.132 Uiso 0.211(2) 1 calc R U P C 3
H65F H 0.357184 0.827691 0.289380 0.132 Uiso 0.211(2) 1 calc R U P C 3
C67B C 0.416(2) 0.7805(15) 0.1734(9) 0.113(4) Uani 0.211(2) 1 d D U P C 3
H67E H 0.438929 0.795095 0.137278 0.135 Uiso 0.211(2) 1 calc R U P C 3
H67F H 0.373948 0.740122 0.168181 0.135 Uiso 0.211(2) 1 calc R U P C 3

loop_
_atom_site_aniso_label
_atom_site_aniso_U_11
_atom_site_aniso_U_22
_atom_site_aniso_U_33
_atom_site_aniso_U_23
_atom_site_aniso_U_13
_atom_site_aniso_U_12
Ce1 0.04320(11) 0.04228(11) 0.04413(12) 0.00673(10) 0.00901(8) 0.00345(10)
Si1 0.0390(5) 0.0512(6) 0.0530(6) 0.0044(4) 0.0101(4) 0.0075(4)
Si2 0.0459(5) 0.0442(5) 0.0526(6) -0.0045(5) -0.0025(4) 0.0017(5)
Si3 0.0527(6) 0.0496(6) 0.0445(6) -0.0066(5) 0.0075(5) 0.0023(5)
O1 0.0415(13) 0.0548(15) 0.0504(14) 0.0044(11) 0.0096(11) 0.0050(11)
O2 0.0511(14) 0.0497(15) 0.0533(15) -0.0011(12) -0.0018(12) 0.0018(12)
O3 0.0582(16) 0.0478(14) 0.0495(15) -0.0073(11) 0.0085(12) 0.0022(12)
O4 0.076(2) 0.088(2) 0.0650(19) 0.0097(17) 0.0020(16) 0.0127(18)
O5 0.088(2) 0.0545(17) 0.091(2) 0.0038(16) 0.0135(18) 0.0077(16)
C65 0.145(6) 0.062(4) 0.142(7) -0.002(5) 0.060(6) -0.012(5)
C66 0.147(6) 0.065(4) 0.145(7) 0.007(5) 0.057(5) -0.002(4)
C67 0.154(6) 0.070(4) 0.143(7) -0.004(5) 0.056(5) -0.005(5)
C68 0.153(6) 0.067(4) 0.137(7) -0.011(5) 0.059(5) -0.005(5)
O6 0.0525(17) 0.090(2) 0.0614(18) 0.0002(16) 0.0158(14) -0.0077(15)
C69 0.069(7) 0.158(6) 0.099(6) -0.002(5) 0.036(5) -0.006(7)
C70 0.071(6) 0.169(6) 0.114(6) -0.014(5) 0.026(5) -0.006(6)
C71 0.066(5) 0.185(6) 0.112(6) -0.016(6) 0.028(5) -0.004(5)
C72 0.061(5) 0.184(7) 0.110(6) -0.011(6) 0.028(5) -0.007(5)
C1 0.051(2) 0.0363(17) 0.041(2) 0.0074(15) 0.0099(16) 0.0030(15)
C2 0.057(2) 0.0371(18) 0.0386(19) 0.0011(14) 0.0039(17) -0.0004(16)
C3 0.047(2) 0.0401(18) 0.0391(19) 0.0049(15) 0.0041(16) -0.0004(15)
C4 0.049(2) 0.0411(18) 0.041(2) 0.0031(15) 0.0079(16) 0.0070(16)
C5 0.045(2) 0.0429(19) 0.041(2) 0.0046(15) 0.0009(16) 0.0042(16)
C6 0.0404(19) 0.0442(19) 0.045(2) 0.0068(16) 0.0051(16) 0.0021(15)
C7 0.053(2) 0.0436(19) 0.049(2) 0.0012(16) 0.0130(17) -0.0005(17)
C8 0.086(3) 0.051(2) 0.053(2) 0.0039(19) 0.019(2) 0.011(2)
C9 0.113(4) 0.075(3) 0.061(3) 0.009(2) 0.043(3) 0.013(3)
C10 0.097(4) 0.095(4) 0.085(4) 0.014(3) 0.054(3) 0.029(3)
C11 0.068(3) 0.084(3) 0.078(3) 0.016(3) 0.033(2) 0.028(2)
C12 0.047(2) 0.054(2) 0.053(2) 0.0031(18) 0.0141(18) 0.0082(17)
C13 0.050(2) 0.051(2) 0.064(3) 0.0072(19) 0.0059(19) 0.0013(18)
C14 0.061(3) 0.079(3) 0.069(3) -0.003(2) -0.003(2) 0.008(2)
C15 0.106(5) 0.085(4) 0.081(4) -0.017(3) -0.011(3) -0.001(3)
C16 0.107(5) 0.082(4) 0.116(5) -0.002(3) -0.024(4) -0.030(3)
C17 0.062(3) 0.108(5) 0.156(6) -0.003(4) -0.012(4) -0.025(3)
C18 0.058(3) 0.086(3) 0.113(4) -0.015(3) 0.007(3) -0.007(3)
C19 0.041(2) 0.053(2) 0.061(3) 0.0010(19) 0.0064(18) 0.0097(17)
C20 0.064(3) 0.061(3) 0.072(3) -0.001(2) -0.005(2) 0.014(2)
C21 0.091(4) 0.071(3) 0.090(4) 0.010(3) -0.010(3) 0.024(3)
C22 0.095(4) 0.057(3) 0.123(5) -0.007(3) 0.003(3) 0.025(3)
C23 0.095(4) 0.080(3) 0.102(4) -0.029(3) -0.007(3) 0.027(3)
C24 0.079(3) 0.071(3) 0.076(3) -0.010(2) -0.007(2) 0.026(2)
C25 0.052(2) 0.048(2) 0.0379(19) 0.0020(16) 0.0017(16) 0.0052(17)
C26 0.067(3) 0.050(2) 0.059(3) 0.0054(19) 0.001(2) 0.0081(19)
C27 0.071(3) 0.064(3) 0.083(3) 0.006(2) -0.018(3) 0.022(2)
C28 0.066(3) 0.077(3) 0.087(3) 0.002(3) -0.032(3) 0.011(2)
C29 0.062(3) 0.062(3) 0.077(3) -0.007(2) -0.021(2) 0.005(2)
C30 0.054(2) 0.046(2) 0.049(2) -0.0052(17) -0.0036(18) 0.0051(17)
C31 0.062(3) 0.040(2) 0.061(3) -0.0055(18) 0.005(2) 0.0001(18)
C32 0.072(3) 0.063(3) 0.075(3) -0.016(2) 0.004(2) 0.014(2)
C33 0.081(4) 0.083(4) 0.108(4) -0.020(3) 0.021(3) 0.012(3)
C34 0.124(5) 0.083(4) 0.081(4) -0.014(3) 0.041(4) 0.008(4)
C35 0.119(5) 0.101(4) 0.067(3) -0.013(3) 0.011(3) 0.008(4)
C36 0.078(3) 0.082(3) 0.066(3) -0.006(2) 0.002(3) 0.009(3)
C37 0.049(2) 0.048(2) 0.061(2) -0.0077(18) -0.0039(19) 0.0016(17)
C38 0.067(3) 0.056(2) 0.084(3) -0.005(2) 0.014(2) -0.006(2)
C39 0.087(4) 0.054(3) 0.113(4) -0.009(3) 0.017(3) -0.010(3)
C40 0.066(3) 0.087(4) 0.117(4) -0.004(3) 0.011(3) -0.024(3)
C41 0.054(3) 0.102(4) 0.120(5) -0.011(3) 0.021(3) -0.004(3)
C42 0.064(3) 0.072(3) 0.111(4) -0.013(3) 0.018(3) 0.000(3)
C43 0.047(2) 0.0364(18) 0.048(2) -0.0011(15) -0.0033(17) 0.0055(15)
C44 0.057(2) 0.057(2) 0.056(2) 0.0033(19) 0.0024(19) -0.0028(19)
C45 0.074(3) 0.059(3) 0.074(3) 0.000(2) -0.009(2) -0.018(2)
C46 0.089(3) 0.061(3) 0.073(3) -0.019(2) -0.011(3) -0.010(2)
C47 0.074(3) 0.060(2) 0.055(3) -0.015(2) 0.003(2) -0.002(2)
C48 0.052(2) 0.0439(19) 0.045(2) -0.0072(16) -0.0013(17) 0.0049(16)
C61 0.101(5) 0.099(5) 0.100(5) 0.026(4) -0.013(4) -0.013(4)
C62 0.113(6) 0.129(6) 0.126(6) 0.017(5) -0.011(5) -0.026(5)
C63 0.108(6) 0.084(5) 0.174(7) 0.035(5) 0.015(5) 0.000(4)
C64 0.125(6) 0.124(6) 0.083(5) 0.002(4) 0.019(5) -0.037(5)
C49 0.074(5) 0.057(4) 0.048(4) -0.009(3) 0.004(3) -0.001(4)
C50 0.075(5) 0.077(4) 0.047(4) -0.007(4) 0.010(3) -0.003(4)
C51 0.076(6) 0.086(4) 0.048(4) -0.007(3) 0.007(4) 0.001(4)
C52 0.082(6) 0.088(4) 0.048(4) 0.002(3) 0.007(4) -0.005(4)
C53 0.083(6) 0.093(4) 0.058(4) -0.003(4) 0.014(4) -0.012(4)
C54 0.081(5) 0.076(4) 0.049(4) -0.009(4) 0.011(3) -0.005(4)
C55 0.057(4) 0.060(4) 0.054(4) 0.000(4) 0.015(3) 0.007(3)
C60 0.056(4) 0.069(5) 0.066(4) -0.002(4) 0.008(3) 0.003(4)
C59 0.062(4) 0.069(5) 0.076(4) -0.003(4) 0.006(3) 0.008(4)
C58 0.062(4) 0.073(5) 0.074(5) -0.004(4) 0.002(4) 0.016(4)
C57 0.072(4) 0.074(4) 0.074(5) -0.009(4) 0.002(4) 0.016(3)
C56 0.067(4) 0.068(4) 0.062(5) -0.006(4) -0.001(4) 0.007(3)
C49A 0.072(5) 0.054(4) 0.047(4) -0.005(3) 0.014(3) -0.003(3)
C50A 0.079(5) 0.075(4) 0.051(4) -0.009(4) 0.004(3) 0.004(4)
C51A 0.083(6) 0.083(4) 0.058(4) -0.004(4) 0.000(4) 0.005(4)
C52A 0.084(6) 0.088(4) 0.051(4) -0.002(3) 0.003(4) -0.007(5)
C53A 0.079(6) 0.092(4) 0.050(4) -0.007(3) 0.009(4) -0.013(4)
C54A 0.074(5) 0.077(4) 0.045(4) -0.013(3) 0.010(3) -0.003(4)
C55A 0.056(4) 0.061(4) 0.051(4) -0.001(3) 0.009(3) 0.003(3)
C60A 0.055(4) 0.067(5) 0.063(4) -0.004(4) 0.008(3) 0.010(3)
C59A 0.063(4) 0.071(5) 0.073(4) -0.010(4) 0.003(3) 0.007(4)
C58A 0.065(4) 0.079(5) 0.076(5) -0.007(4) -0.001(4) 0.011(4)
C57A 0.074(4) 0.079(4) 0.066(5) -0.005(4) 0.002(4) 0.014(3)
C56A 0.068(4) 0.069(4) 0.066(5) -0.003(4) 0.002(4) 0.011(3)
C65A 0.142(6) 0.070(5) 0.146(8) -0.007(6) 0.052(6) -0.010(5)
C66A 0.146(6) 0.068(4) 0.143(7) -0.011(5) 0.054(6) -0.006(5)
C67A 0.150(6) 0.070(4) 0.147(7) -0.005(5) 0.052(6) -0.001(5)
C68A 0.148(7) 0.073(5) 0.148(8) -0.005(6) 0.052(6) -0.002(5)
C69A 0.066(6) 0.154(6) 0.095(5) -0.010(4) 0.042(4) -0.007(7)
C70A 0.071(5) 0.181(6) 0.113(5) -0.020(5) 0.029(4) -0.007(5)
C71A 0.072(5) 0.187(6) 0.113(6) -0.011(6) 0.027(5) 0.001(5)
C72A 0.065(5) 0.173(7) 0.105(5) -0.002(6) 0.027(4) -0.011(5)
C66B 0.106(7) 0.114(7) 0.112(7) 0.030(6) -0.019(6) -0.005(6)
C61A 0.151(6) 0.071(4) 0.148(7) -0.004(5) 0.054(5) -0.006(5)
C64A 0.143(9) 0.082(8) 0.152(10) 0.004(8) 0.058(8) -0.012(8)
C68B 0.117(8) 0.108(8) 0.097(7) 0.022(7) -0.010(7) -0.006(7)
C63A 0.161(9) 0.078(8) 0.149(10) -0.008(8) 0.048(8) -0.002(8)
C62A 0.150(7) 0.074(5) 0.148(8) 0.001(6) 0.046(6) -0.005(6)
C65B 0.103(7) 0.112(8) 0.112(8) 0.034(7) -0.010(7) 0.003(7)
C67B 0.114(7) 0.118(7) 0.104(7) 0.024(6) -0.014(6) -0.014(6)

loop_
_atom_type_symbol
_atom_type_description
_atom_type_scat_dispersion_real
_atom_type_scat_dispersion_imag
_atom_type_scat_source
C C 0.0033 0.0016 'International Tables Vol C Tables 4.2.6.8 and 6.1.1.4'
H H 0.0000 0.0000 'International Tables Vol C Tables 4.2.6.8 and 6.1.1.4'
Ce Ce -0.2486 2.6331 'International Tables Vol C Tables 4.2.6.8 and 6.1.1.4'
O O 0.0106 0.0060 'International Tables Vol C Tables 4.2.6.8 and 6.1.1.4'
Si Si 0.0817 0.0704 'International Tables Vol C Tables 4.2.6.8 and 6.1.1.4'

loop_
_geom_angle_atom_site_label_1
_geom_angle_atom_site_label_2
_geom_angle_atom_site_label_3
_geom_angle
_geom_angle_site_symmetry_1
_geom_angle_site_symmetry_3
_geom_angle_publ_flag
O1 Ce1 O2 98.44(10) . . ?
O1 Ce1 O3 101.25(9) . . ?
O1 Ce1 O4 93.10(10) . . ?
O1 Ce1 O5 91.57(10) . . ?
O1 Ce1 O6 171.15(9) . . ?
O2 Ce1 O4 160.69(10) . . ?
O2 Ce1 O5 83.23(10) . . ?
O2 Ce1 O6 85.58(10) . . ?
O3 Ce1 O2 101.07(9) . . ?
O3 Ce1 O4 91.74(10) . . ?
O3 Ce1 O5 165.62(10) . . ?
O3 Ce1 O6 85.61(10) . . ?
O4 Ce1 O5 81.00(11) . . ?
O4 Ce1 O6 81.01(10) . . ?
O5 Ce1 O6 81.02(10) . . ?
O1 Si1 C12 112.71(15) . . ?
O1 Si1 C13 110.04(16) . . ?
O1 Si1 C19 106.73(15) . . ?
C13 Si1 C12 110.25(17) . . ?
C13 Si1 C19 110.38(17) . . ?
C19 Si1 C12 106.62(17) . . ?
O2 Si2 C30 112.34(14) . . ?
O2 Si2 C31 111.68(16) . . ?
O2 Si2 C37 108.12(15) . . ?
C31 Si2 C30 108.95(17) . . ?
C31 Si2 C37 107.34(17) . . ?
C37 Si2 C30 108.24(16) . . ?
O3 Si3 C48 113.08(15) . . ?
O3 Si3 C49 109.2(4) . . ?
O3 Si3 C55 107.9(5) . . ?
O3 Si3 C49A 108.8(4) . . ?
O3 Si3 C55A 111.7(5) . . ?
C48 Si3 C49 109.3(4) . . ?
C48 Si3 C55 109.2(5) . . ?
C48 Si3 C49A 105.3(4) . . ?
C55 Si3 C49 108.1(7) . . ?
C55A Si3 C48 108.3(5) . . ?
C55A Si3 C49A 109.4(7) . . ?
Si1 O1 Ce1 166.25(16) . . ?
Si2 O2 Ce1 171.51(15) . . ?
Si3 O3 Ce1 171.07(16) . . ?
C61 O4 Ce1 167.5(4) . . ?
C68B O4 Ce1 123.0(8) . . ?
C65B O4 Ce1 129.1(8) . . ?
C65B O4 C68B 106.6(9) . . ?
C65 O5 Ce1 128.5(4) . . ?
C65 O5 C68 107.2(6) . . ?
C68 O5 Ce1 123.7(4) . . ?
C65A O5 Ce1 133.0(6) . . ?
C65A O5 C68A 111.3(8) . . ?
C68A O5 Ce1 114.7(6) . . ?
C61A O5 Ce1 169.3(10) . . ?
C61A O5 C62A 55.8(12) . . ?
C62A O5 Ce1 123.2(7) . . ?
O5 C65 H65A 110.7 . . ?
O5 C65 H65B 110.7 . . ?
O5 C65 C66 105.3(7) . . ?
H65A C65 H65B 108.8 . . ?
C66 C65 H65A 110.7 . . ?
C66 C65 H65B 110.7 . . ?
C65 C66 H66A 110.8 . . ?
C65 C66 H66B 110.8 . . ?
C65 C66 C67 104.6(7) . . ?
H66A C66 H66B 108.9 . . ?
C67 C66 H66A 110.8 . . ?
C67 C66 H66B 110.8 . . ?
C66 C67 H67A 111.0 . . ?
C66 C67 H67B 111.0 . . ?
H67A C67 H67B 109.0 . . ?
C68 C67 C66 103.6(7) . . ?
C68 C67 H67A 111.0 . . ?
C68 C67 H67B 111.0 . . ?
O5 C68 C67 109.4(7) . . ?
O5 C68 H68A 109.8 . . ?
O5 C68 H68B 109.8 . . ?
C67 C68 H68A 109.8 . . ?
C67 C68 H68B 109.8 . . ?
H68A C68 H68B 108.2 . . ?
C69 O6 Ce1 115.2(11) . . ?
C69 O6 C72 109.9(10) . . ?
C72 O6 Ce1 130.6(10) . . ?
C69A O6 Ce1 129.3(7) . . ?
C69A O6 C72A 107.1(8) . . ?
C72A O6 Ce1 122.8(6) . . ?
O6 C69 H69A 110.8 . . ?
O6 C69 H69B 110.8 . . ?
O6 C69 C70 105.0(12) . . ?
H69A C69 H69B 108.8 . . ?
C70 C69 H69A 110.8 . . ?
C70 C69 H69B 110.8 . . ?
C69 C70 H70A 110.4 . . ?
C69 C70 H70B 110.4 . . ?
C69 C70 C71 106.4(13) . . ?
H70A C70 H70B 108.6 . . ?
C71 C70 H70A 110.4 . . ?
C71 C70 H70B 110.4 . . ?
C70 C71 H71A 111.2 . . ?
C70 C71 H71B 111.2 . . ?
C70 C71 C72 102.8(11) . . ?
H71A C71 H71B 109.1 . . ?
C72 C71 H71A 111.2 . . ?
C72 C71 H71B 111.2 . . ?
O6 C72 C71 108.7(11) . . ?
O6 C72 H72A 110.0 . . ?
O6 C72 H72B 110.0 . . ?
C71 C72 H72A 110.0 . . ?
C71 C72 H72B 110.0 . . ?
H72A C72 H72B 108.3 . . ?
C2 C1 C6 118.4(3) . . ?
C2 C1 C7 122.7(3) . . ?
C6 C1 C7 118.8(3) . . ?
C1 C2 H2 119.2 . . ?
C1 C2 C3 121.6(3) . . ?
C3 C2 H2 119.2 . . ?
C2 C3 C25 121.3(3) . . ?
C4 C3 C2 118.3(3) . . ?
C4 C3 C25 120.3(3) . . ?
C3 C4 H4 119.0 . . ?
C5 C4 C3 122.1(3) . . ?
C5 C4 H4 119.0 . . ?
C4 C5 C6 118.2(3) . . ?
C4 C5 C43 120.6(3) . . ?
C6 C5 C43 121.1(3) . . ?
C1 C6 H6 119.3 . . ?
C5 C6 C1 121.5(3) . . ?
C5 C6 H6 119.3 . . ?
C8 C7 C1 117.8(3) . . ?
C8 C7 C12 120.0(3) . . ?
C12 C7 C1 122.1(3) . . ?
C7 C8 H8 119.6 . . ?
C9 C8 C7 120.7(4) . . ?
C9 C8 H8 119.6 . . ?
C8 C9 H9 119.8 . . ?
C8 C9 C10 120.3(4) . . ?
C10 C9 H9 119.8 . . ?
C9 C10 H10 120.5 . . ?
C11 C10 C9 118.9(4) . . ?
C11 C10 H10 120.5 . . ?
C10 C11 H11 118.5 . . ?
C10 C11 C12 123.0(4) . . ?
C12 C11 H11 118.5 . . ?
C7 C12 Si1 124.6(3) . . ?
C11 C12 Si1 118.3(3) . . ?
C11 C12 C7 116.9(4) . . ?
C14 C13 Si1 121.8(3) . . ?
C14 C13 C18 115.7(4) . . ?
C18 C13 Si1 122.4(3) . . ?
C13 C14 H14 118.3 . . ?
C13 C14 C15 123.4(5) . . ?
C15 C14 H14 118.3 . . ?
C14 C15 H15 120.3 . . ?
C16 C15 C14 119.3(5) . . ?
C16 C15 H15 120.3 . . ?
C15 C16 H16 120.2 . . ?
C17 C16 C15 119.6(5) . . ?
C17 C16 H16 120.2 . . ?
C16 C17 H17 119.5 . . ?
C16 C17 C18 120.9(5) . . ?
C18 C17 H17 119.5 . . ?
C13 C18 H18 119.5 . . ?
C17 C18 C13 121.0(5) . . ?
C17 C18 H18 119.5 . . ?
C20 C19 Si1 122.5(3) . . ?
C20 C19 C24 115.9(4) . . ?
C24 C19 Si1 120.9(3) . . ?
C19 C20 H20 118.6 . . ?
C19 C20 C21 122.7(4) . . ?
C21 C20 H20 118.6 . . ?
C20 C21 H21 120.5 . . ?
C22 C21 C20 119.0(5) . . ?
C22 C21 H21 120.5 . . ?
C21 C22 H22 119.9 . . ?
C23 C22 C21 120.2(5) . . ?
C23 C22 H22 119.9 . . ?
C22 C23 H23 120.0 . . ?
C22 C23 C24 120.0(5) . . ?
C24 C23 H23 120.0 . . ?
C19 C24 H24 118.9 . . ?
C23 C24 C19 122.2(4) . . ?
C23 C24 H24 118.9 . . ?
C26 C25 C3 117.8(3) . . ?
C26 C25 C30 119.7(3) . . ?
C30 C25 C3 122.5(3) . . ?
C25 C26 H26 119.4 . . ?
C27 C26 C25 121.3(4) . . ?
C27 C26 H26 119.4 . . ?
C26 C27 H27 119.8 . . ?
C28 C27 C26 120.4(4) . . ?
C28 C27 H27 119.8 . . ?
C27 C28 H28 120.3 . . ?
C27 C28 C29 119.4(4) . . ?
C29 C28 H28 120.3 . . ?
C28 C29 H29 118.7 . . ?
C28 C29 C30 122.5(4) . . ?
C30 C29 H29 118.7 . . ?
C25 C30 Si2 124.6(3) . . ?
C29 C30 Si2 118.7(3) . . ?
C29 C30 C25 116.6(3) . . ?
C32 C31 Si2 122.6(3) . . ?
C36 C31 Si2 120.0(3) . . ?
C36 C31 C32 117.1(4) . . ?
C31 C32 H32 119.4 . . ?
C31 C32 C33 121.2(5) . . ?
C33 C32 H32 119.4 . . ?
C32 C33 H33 120.0 . . ?
C34 C33 C32 120.1(5) . . ?
C34 C33 H33 120.0 . . ?
C33 C34 H34 120.1 . . ?
C35 C34 C33 119.8(5) . . ?
C35 C34 H34 120.1 . . ?
C34 C35 H35 119.9 . . ?
C34 C35 C36 120.1(5) . . ?
C36 C35 H35 119.9 . . ?
C31 C36 H36 119.2 . . ?
C35 C36 C31 121.6(5) . . ?
C35 C36 H36 119.2 . . ?
C38 C37 Si2 120.1(3) . . ?
C42 C37 Si2 124.1(3) . . ?
C42 C37 C38 115.5(4) . . ?
C37 C38 H38 118.8 . . ?
C39 C38 C37 122.3(4) . . ?
C39 C38 H38 118.8 . . ?
C38 C39 H39 119.8 . . ?
C40 C39 C38 120.4(4) . . ?
C40 C39 H39 119.8 . . ?
C39 C40 H40 120.4 . . ?
C39 C40 C41 119.1(5) . . ?
C41 C40 H40 120.4 . . ?
C40 C41 H41 119.8 . . ?
C40 C41 C42 120.3(5) . . ?
C42 C41 H41 119.8 . . ?
C37 C42 C41 122.2(5) . . ?
C37 C42 H42 118.9 . . ?
C41 C42 H42 118.9 . . ?
C44 C43 C5 117.9(3) . . ?
C44 C43 C48 120.0(3) . . ?
C48 C43 C5 122.0(3) . . ?
C43 C44 H44 119.2 . . ?
C45 C44 C43 121.5(4) . . ?
C45 C44 H44 119.2 . . ?
C44 C45 H45 120.3 . . ?
C46 C45 C44 119.4(4) . . ?
C46 C45 H45 120.3 . . ?
C45 C46 H46 120.0 . . ?
C45 C46 C47 119.9(4) . . ?
C47 C46 H46 120.0 . . ?
C46 C47 H47 119.1 . . ?
C46 C47 C48 121.8(4) . . ?
C48 C47 H47 119.1 . . ?
C43 C48 Si3 124.4(3) . . ?
C47 C48 Si3 118.4(3) . . ?
C47 C48 C43 117.2(3) . . ?
O4 C61 C62 111.1(6) . . ?
O4 C61 C63 109.6(6) . . ?
O4 C61 C64 109.2(6) . . ?
C62 C61 C63 108.6(6) . . ?
C62 C61 C64 108.4(6) . . ?
C64 C61 C63 109.9(6) . . ?
C61 C62 H62A 109.5 . . ?
C61 C62 H62B 109.5 . . ?
C61 C62 H62C 109.5 . . ?
H62A C62 H62B 109.5 . . ?
H62A C62 H62C 109.5 . . ?
H62B C62 H62C 109.5 . . ?
C61 C63 H63A 109.5 . . ?
C61 C63 H63B 109.5 . . ?
C61 C63 H63C 109.5 . . ?
H63A C63 H63B 109.5 . . ?
H63A C63 H63C 109.5 . . ?
H63B C63 H63C 109.5 . . ?
C61 C64 H64A 109.5 . . ?
C61 C64 H64B 109.5 . . ?
C61 C64 H64C 109.5 . . ?
H64A C64 H64B 109.5 . . ?
H64A C64 H64C 109.5 . . ?
H64B C64 H64C 109.5 . . ?
C50 C49 Si3 121.4(7) . . ?
C50 C49 C54 120.0 . . ?
C54 C49 Si3 118.2(7) . . ?
C49 C50 H50 120.0 . . ?
C49 C50 C51 120.0 . . ?
C51 C50 H50 120.0 . . ?
C50 C51 H51 120.0 . . ?
C52 C51 C50 120.0 . . ?
C52 C51 H51 120.0 . . ?
C51 C52 H52 120.0 . . ?
C51 C52 C53 120.0 . . ?
C53 C52 H52 120.0 . . ?
C52 C53 H53 120.0 . . ?
C52 C53 C54 120.0 . . ?
C54 C53 H53 120.0 . . ?
C49 C54 H54 120.0 . . ?
C53 C54 C49 120.0 . . ?
C53 C54 H54 120.0 . . ?
C60 C55 Si3 118.6(8) . . ?
C60 C55 C56 120.0 . . ?
C56 C55 Si3 121.2(8) . . ?
C55 C60 H60 120.0 . . ?
C59 C60 C55 120.0 . . ?
C59 C60 H60 120.0 . . ?
C60 C59 H59 120.0 . . ?
C60 C59 C58 120.0 . . ?
C58 C59 H59 120.0 . . ?
C59 C58 H58 120.0 . . ?
C57 C58 C59 120.0 . . ?
C57 C58 H58 120.0 . . ?
C58 C57 H57 120.0 . . ?
C56 C57 C58 120.0 . . ?
C56 C57 H57 120.0 . . ?
C55 C56 H56 120.0 . . ?
C57 C56 C55 120.0 . . ?
C57 C56 H56 120.0 . . ?
C50A C49A Si3 116.6(7) . . ?
C50A C49A C54A 120.0 . . ?
C54A C49A Si3 122.9(7) . . ?
C49A C50A H50A 120.0 . . ?
C51A C50A C49A 120.0 . . ?
C51A C50A H50A 120.0 . . ?
C50A C51A H51A 120.0 . . ?
C52A C51A C50A 120.0 . . ?
C52A C51A H51A 120.0 . . ?
C51A C52A H52A 120.0 . . ?
C51A C52A C53A 120.0 . . ?
C53A C52A H52A 120.0 . . ?
C52A C53A H53A 120.0 . . ?
C54A C53A C52A 120.0 . . ?
C54A C53A H53A 120.0 . . ?
C49A C54A H54A 120.0 . . ?
C53A C54A C49A 120.0 . . ?
C53A C54A H54A 120.0 . . ?
C60A C55A Si3 122.3(8) . . ?
C60A C55A C56A 120.0 . . ?
C56A C55A Si3 117.5(8) . . ?
C55A C60A H60A 120.0 . . ?
C55A C60A C59A 120.0 . . ?
C59A C60A H60A 120.0 . . ?
C60A C59A H59A 120.0 . . ?
C58A C59A C60A 120.0 . . ?
C58A C59A H59A 120.0 . . ?
C59A C58A H58A 120.0 . . ?
C59A C58A C57A 120.0 . . ?
C57A C58A H58A 120.0 . . ?
C58A C57A H57A 120.0 . . ?
C56A C57A C58A 120.0 . . ?
C56A C57A H57A 120.0 . . ?
C55A C56A H56A 120.0 . . ?
C57A C56A C55A 120.0 . . ?
C57A C56A H56A 120.0 . . ?
O5 C65A H65C 110.5 . . ?
O5 C65A H65D 110.5 . . ?
O5 C65A C66A 106.2(8) . . ?
H65C C65A H65D 108.7 . . ?
C66A C65A H65C 110.5 . . ?
C66A C65A H65D 110.5 . . ?
C65A C66A H66C 111.1 . . ?
C65A C66A H66D 111.1 . . ?
C65A C66A C67A 103.5(10) . . ?
H66C C66A H66D 109.0 . . ?
C67A C66A H66C 111.1 . . ?
C67A C66A H66D 111.1 . . ?
C66A C67A H67C 111.6 . . ?
C66A C67A H67D 111.6 . . ?
H67C C67A H67D 109.4 . . ?
C68A C67A C66A 101.1(10) . . ?
C68A C67A H67C 111.6 . . ?
C68A C67A H67D 111.6 . . ?
O5 C68A C67A 104.9(10) . . ?
O5 C68A H68C 110.8 . . ?
O5 C68A H68D 110.8 . . ?
C67A C68A H68C 110.8 . . ?
C67A C68A H68D 110.8 . . ?
H68C C68A H68D 108.8 . . ?
O6 C69A H69C 110.4 . . ?
O6 C69A H69D 110.4 . . ?
O6 C69A C70A 106.7(8) . . ?
H69C C69A H69D 108.6 . . ?
C70A C69A H69C 110.4 . . ?
C70A C69A H69D 110.4 . . ?
C69A C70A H70C 110.3 . . ?
C69A C70A H70D 110.3 . . ?
C69A C70A C71A 107.2(9) . . ?
H70C C70A H70D 108.5 . . ?
C71A C70A H70C 110.3 . . ?
C71A C70A H70D 110.3 . . ?
C70A C71A H71C 111.4 . . ?
C70A C71A H71D 111.4 . . ?
C70A C71A C72A 101.8(9) . . ?
H71C C71A H71D 109.3 . . ?
C72A C71A H71C 111.4 . . ?
C72A C71A H71D 111.4 . . ?
O6 C72A C71A 104.5(8) . . ?
O6 C72A H72C 110.8 . . ?
O6 C72A H72D 110.8 . . ?
C71A C72A H72C 110.8 . . ?
C71A C72A H72D 110.8 . . ?
H72C C72A H72D 108.9 . . ?
H66E C66B H66F 108.8 . . ?
C65B C66B H66E 110.7 . . ?
C65B C66B H66F 110.7 . . ?
C67B C66B H66E 110.7 . . ?
C67B C66B H66F 110.7 . . ?
C67B C66B C65B 105.2(10) . . ?
O5 C61A C64A 117.6(19) . . ?
O5 C61A C63A 121.7(18) . . ?
O5 C61A C62A 90.8(17) . . ?
C64A C61A C63A 106.8(12) . . ?
C64A C61A C62A 108.8(13) . . ?
C63A C61A C62A 109.1(13) . . ?
C61A C64A H64D 109.5 . . ?
C61A C64A H64E 109.5 . . ?
C61A C64A H64F 109.5 . . ?
H64D C64A H64E 109.5 . . ?
H64D C64A H64F 109.5 . . ?
H64E C64A H64F 109.5 . . ?
O4 C68B H68E 109.3 . . ?
O4 C68B H68F 109.3 . . ?
O4 C68B C67B 111.7(10) . . ?
H68E C68B H68F 107.9 . . ?
C67B C68B H68E 109.3 . . ?
C67B C68B H68F 109.3 . . ?
C61A C63A H63D 109.5 . . ?
C61A C63A H63E 109.5 . . ?
C61A C63A H63F 109.5 . . ?
H63D C63A H63E 109.5 . . ?
H63D C63A H63F 109.5 . . ?
H63E C63A H63F 109.5 . . ?
O5 C62A H62D 81.3 . . ?
O5 C62A H62E 138.3 . . ?
O5 C62A H62F 103.8 . . ?
C61A C62A O5 33.5(8) . . ?
C61A C62A H62D 109.5 . . ?
C61A C62A H62E 109.5 . . ?
C61A C62A H62F 109.5 . . ?
H62D C62A H62E 109.5 . . ?
H62D C62A H62F 109.5 . . ?
H62E C62A H62F 109.5 . . ?
O4 C65B C66B 110.9(9) . . ?
O4 C65B H65E 109.5 . . ?
O4 C65B H65F 109.5 . . ?
C66B C65B H65E 109.5 . . ?
C66B C65B H65F 109.5 . . ?
H65E C65B H65F 108.0 . . ?
C66B C67B C68B 103.1(10) . . ?
C66B C67B H67E 111.1 . . ?
C66B C67B H67F 111.1 . . ?
C68B C67B H67E 111.1 . . ?
C68B C67B H67F 111.1 . . ?
H67E C67B H67F 109.1 . . ?

loop_
_geom_bond_atom_site_label_1
_geom_bond_atom_site_label_2
_geom_bond_distance
_geom_bond_site_symmetry_2
_geom_bond_publ_flag
Ce1 O1 2.128(2) . ?
Ce1 O2 2.166(2) . ?
Ce1 O3 2.142(2) . ?
Ce1 O4 2.241(3) . ?
Ce1 O5 2.473(3) . ?
Ce1 O6 2.571(3) . ?
Si1 O1 1.617(3) . ?
Si1 C12 1.891(4) . ?
Si1 C13 1.875(4) . ?
Si1 C19 1.887(4) . ?
Si2 O2 1.616(3) . ?
Si2 C30 1.891(4) . ?
Si2 C31 1.886(4) . ?
Si2 C37 1.888(4) . ?
Si3 O3 1.610(2) . ?
Si3 C48 1.895(4) . ?
Si3 C49 1.927(6) . ?
Si3 C55 1.900(8) . ?
Si3 C49A 1.908(6) . ?
Si3 C55A 1.886(7) . ?
O4 C61 1.285(7) . ?
O4 C68B 1.458(9) . ?
O4 C65B 1.451(9) . ?
O5 C65 1.447(7) . ?
O5 C68 1.460(8) . ?
O5 C65A 1.427(9) . ?
O5 C68A 1.455(9) . ?
O5 C61A 1.026(18) . ?
O5 C62A 1.86(2) . ?
C65 H65A 0.9700 . ?
C65 H65B 0.9700 . ?
C65 C66 1.533(8) . ?
C66 H66A 0.9700 . ?
C66 H66B 0.9700 . ?
C66 C67 1.567(9) . ?
C67 H67A 0.9700 . ?
C67 H67B 0.9700 . ?
C67 C68 1.509(8) . ?
C68 H68A 0.9700 . ?
C68 H68B 0.9700 . ?
O6 C69 1.419(13) . ?
O6 C72 1.426(13) . ?
O6 C69A 1.409(10) . ?
O6 C72A 1.445(10) . ?
C69 H69A 0.9700 . ?
C69 H69B 0.9700 . ?
C69 C70 1.490(15) . ?
C70 H70A 0.9700 . ?
C70 H70B 0.9700 . ?
C70 C71 1.502(16) . ?
C71 H71A 0.9700 . ?
C71 H71B 0.9700 . ?
C71 C72 1.502(16) . ?
C72 H72A 0.9700 . ?
C72 H72B 0.9700 . ?
C1 C2 1.387(5) . ?
C1 C6 1.396(4) . ?
C1 C7 1.492(5) . ?
C2 H2 0.9300 . ?
C2 C3 1.390(5) . ?
C3 C4 1.387(4) . ?
C3 C25 1.500(5) . ?
C4 H4 0.9300 . ?
C4 C5 1.385(5) . ?
C5 C6 1.389(5) . ?
C5 C43 1.492(5) . ?
C6 H6 0.9300 . ?
C7 C8 1.399(5) . ?
C7 C12 1.406(5) . ?
C8 H8 0.9300 . ?
C8 C9 1.375(6) . ?
C9 H9 0.9300 . ?
C9 C10 1.380(6) . ?
C10 H10 0.9300 . ?
C10 C11 1.376(6) . ?
C11 H11 0.9300 . ?
C11 C12 1.400(5) . ?
C13 C14 1.376(5) . ?
C13 C18 1.398(6) . ?
C14 H14 0.9300 . ?
C14 C15 1.381(6) . ?
C15 H15 0.9300 . ?
C15 C16 1.362(7) . ?
C16 H16 0.9300 . ?
C16 C17 1.358(8) . ?
C17 H17 0.9300 . ?
C17 C18 1.389(7) . ?
C18 H18 0.9300 . ?
C19 C20 1.377(5) . ?
C19 C24 1.387(5) . ?
C20 H20 0.9300 . ?
C20 C21 1.386(6) . ?
C21 H21 0.9300 . ?
C21 C22 1.369(6) . ?
C22 H22 0.9300 . ?
C22 C23 1.358(7) . ?
C23 H23 0.9300 . ?
C23 C24 1.376(6) . ?
C24 H24 0.9300 . ?
C25 C26 1.391(5) . ?
C25 C30 1.416(5) . ?
C26 H26 0.9300 . ?
C26 C27 1.380(5) . ?
C27 H27 0.9300 . ?
C27 C28 1.358(6) . ?
C28 H28 0.9300 . ?
C28 C29 1.383(5) . ?
C29 H29 0.9300 . ?
C29 C30 1.410(5) . ?
C31 C32 1.383(5) . ?
C31 C36 1.381(5) . ?
C32 H32 0.9300 . ?
C32 C33 1.385(6) . ?
C33 H33 0.9300 . ?
C33 C34 1.367(7) . ?
C34 H34 0.9300 . ?
C34 C35 1.359(7) . ?
C35 H35 0.9300 . ?
C35 C36 1.381(6) . ?
C36 H36 0.9300 . ?
C37 C38 1.394(5) . ?
C37 C42 1.375(6) . ?
C38 H38 0.9300 . ?
C38 C39 1.381(6) . ?
C39 H39 0.9300 . ?
C39 C40 1.359(6) . ?
C40 H40 0.9300 . ?
C40 C41 1.362(7) . ?
C41 H41 0.9300 . ?
C41 C42 1.393(6) . ?
C42 H42 0.9300 . ?
C43 C44 1.385(5) . ?
C43 C48 1.405(5) . ?
C44 H44 0.9300 . ?
C44 C45 1.378(5) . ?
C45 H45 0.9300 . ?
C45 C46 1.368(6) . ?
C46 H46 0.9300 . ?
C46 C47 1.389(6) . ?
C47 H47 0.9300 . ?
C47 C48 1.400(5) . ?
C61 C62 1.483(7) . ?
C61 C63 1.537(7) . ?
C61 C64 1.528(7) . ?
C62 H62A 0.9600 . ?
C62 H62B 0.9600 . ?
C62 H62C 0.9600 . ?
C63 H63A 0.9600 . ?
C63 H63B 0.9600 . ?
C63 H63C 0.9600 . ?
C64 H64A 0.9600 . ?
C64 H64B 0.9600 . ?
C64 H64C 0.9600 . ?
C49 C50 1.3900 . ?
C49 C54 1.3900 . ?
C50 H50 0.9300 . ?
C50 C51 1.3900 . ?
C51 H51 0.9300 . ?
C51 C52 1.3900 . ?
C52 H52 0.9300 . ?
C52 C53 1.3900 . ?
C53 H53 0.9300 . ?
C53 C54 1.3900 . ?
C54 H54 0.9300 . ?
C55 C60 1.3900 . ?
C55 C56 1.3900 . ?
C60 H60 0.9300 . ?
C60 C59 1.3900 . ?
C59 H59 0.9300 . ?
C59 C58 1.3900 . ?
C58 H58 0.9300 . ?
C58 C57 1.3900 . ?
C57 H57 0.9300 . ?
C57 C56 1.3900 . ?
C56 H56 0.9300 . ?
C49A C50A 1.3900 . ?
C49A C54A 1.3900 . ?
C50A H50A 0.9300 . ?
C50A C51A 1.3900 . ?
C51A H51A 0.9300 . ?
C51A C52A 1.3900 . ?
C52A H52A 0.9300 . ?
C52A C53A 1.3900 . ?
C53A H53A 0.9300 . ?
C53A C54A 1.3900 . ?
C54A H54A 0.9300 . ?
C55A C60A 1.3900 . ?
C55A C56A 1.3900 . ?
C60A H60A 0.9300 . ?
C60A C59A 1.3900 . ?
C59A H59A 0.9300 . ?
C59A C58A 1.3900 . ?
C58A H58A 0.9300 . ?
C58A C57A 1.3900 . ?
C57A H57A 0.9300 . ?
C57A C56A 1.3900 . ?
C56A H56A 0.9300 . ?
C65A H65C 0.9700 . ?
C65A H65D 0.9700 . ?
C65A C66A 1.544(9) . ?
C66A H66C 0.9700 . ?
C66A H66D 0.9700 . ?
C66A C67A 1.571(10) . ?
C67A H67C 0.9700 . ?
C67A H67D 0.9700 . ?
C67A C68A 1.526(10) . ?
C68A H68C 0.9700 . ?
C68A H68D 0.9700 . ?
C69A H69C 0.9700 . ?
C69A H69D 0.9700 . ?
C69A C70A 1.485(12) . ?
C70A H70C 0.9700 . ?
C70A H70D 0.9700 . ?
C70A C71A 1.510(13) . ?
C71A H71C 0.9700 . ?
C71A H71D 0.9700 . ?
C71A C72A 1.516(12) . ?
C72A H72C 0.9700 . ?
C72A H72D 0.9700 . ?
C66B H66E 0.9700 . ?
C66B H66F 0.9700 . ?
C66B C65B 1.559(10) . ?
C66B C67B 1.538(10) . ?
C61A C64A 1.531(10) . ?
C61A C63A 1.530(10) . ?
C61A C62A 1.538(10) . ?
C64A H64D 0.9600 . ?
C64A H64E 0.9600 . ?
C64A H64F 0.9600 . ?
C68B H68E 0.9700 . ?
C68B H68F 0.9700 . ?
C68B C67B 1.555(10) . ?
C63A H63D 0.9600 . ?
C63A H63E 0.9600 . ?
C63A H63F 0.9600 . ?
C62A H62D 0.9600 . ?
C62A H62E 0.9600 . ?
C62A H62F 0.9600 . ?
C65B H65E 0.9700 . ?
C65B H65F 0.9700 . ?
C67B H67E 0.9700 . ?
C67B H67F 0.9700 . ?

loop_
_geom_torsion_atom_site_label_1
_geom_torsion_atom_site_label_2
_geom_torsion_atom_site_label_3
_geom_torsion_atom_site_label_4
_geom_torsion
_geom_torsion_site_symmetry_1
_geom_torsion_site_symmetry_2
_geom_torsion_site_symmetry_3
_geom_torsion_site_symmetry_4
_geom_torsion_publ_flag
Ce1 O4 C61 C62 -6(2) . . . . ?
Ce1 O4 C61 C63 114.1(17) . . . . ?
Ce1 O4 C61 C64 -125.4(17) . . . . ?
Ce1 O4 C68B C67B 156.8(18) . . . . ?
Ce1 O4 C65B C66B -165.6(16) . . . . ?
Ce1 O5 C65 C66 156.6(8) . . . . ?
Ce1 O5 C68 C67 -165.4(9) . . . . ?
Ce1 O5 C65A C66A -171.1(11) . . . . ?
Ce1 O5 C68A C67A -164.7(13) . . . . ?
Ce1 O5 C61A C64A 160(6) . . . . ?
Ce1 O5 C61A C63A 25(8) . . . . ?
Ce1 O5 C61A C62A -88(7) . . . . ?
Ce1 O5 C62A C61A 167.2(12) . . . . ?
Ce1 O6 C69 C70 -137.7(14) . . . . ?
Ce1 O6 C72 C71 147.8(14) . . . . ?
Ce1 O6 C69A C70A -143.6(9) . . . . ?
Ce1 O6 C72A C71A 133.9(9) . . . . ?
Si1 C13 C14 C15 174.7(4) . . . . ?
Si1 C13 C18 C17 -176.8(4) . . . . ?
Si1 C19 C20 C21 -169.2(4) . . . . ?
Si1 C19 C24 C23 169.2(4) . . . . ?
Si2 C31 C32 C33 172.9(3) . . . . ?
Si2 C31 C36 C35 -174.2(4) . . . . ?
Si2 C37 C38 C39 -168.9(4) . . . . ?
Si2 C37 C42 C41 169.9(4) . . . . ?
Si3 C49 C50 C51 173.2(9) . . . . ?
Si3 C49 C54 C53 -173.4(9) . . . . ?
Si3 C55 C60 C59 175.1(10) . . . . ?
Si3 C55 C56 C57 -175.0(11) . . . . ?
Si3 C49A C50A C51A 172.3(8) . . . . ?
Si3 C49A C54A C53A -171.8(9) . . . . ?
Si3 C55A C60A C59A 175.4(11) . . . . ?
Si3 C55A C56A C57A -175.6(10) . . . . ?
O1 Si1 C12 C7 -25.6(4) . . . . ?
O1 Si1 C12 C11 150.2(3) . . . . ?
O1 Si1 C13 C14 19.0(4) . . . . ?
O1 Si1 C13 C18 -164.7(3) . . . . ?
O1 Si1 C19 C20 89.6(4) . . . . ?
O1 Si1 C19 C24 -80.6(4) . . . . ?
O2 Si2 C30 C25 -35.4(4) . . . . ?
O2 Si2 C30 C29 140.7(3) . . . . ?
O2 Si2 C31 C32 11.0(4) . . . . ?
O2 Si2 C31 C36 -175.3(3) . . . . ?
O2 Si2 C37 C38 91.4(3) . . . . ?
O2 Si2 C37 C42 -81.9(4) . . . . ?
O3 Si3 C48 C43 -31.9(3) . . . . ?
O3 Si3 C48 C47 145.2(3) . . . . ?
O3 Si3 C55 C60 1.9(7) . . . . ?
O3 Si3 C55 C56 176.9(7) . . . . ?
O3 Si3 C55A C60A 11.8(8) . . . . ?
O3 Si3 C55A C56A -172.6(6) . . . . ?
O4 C68B C67B C66B 16(3) . . . . ?
O5 C65 C66 C67 28.8(17) . . . . ?
O5 C65A C66A C67A -19(3) . . . . ?
C65 O5 C68 C67 22.7(16) . . . . ?
C65 C66 C67 C68 -14.9(19) . . . . ?
C66 C67 C68 O5 -3.9(19) . . . . ?
C68 O5 C65 C66 -31.9(14) . . . . ?
O6 C69 C70 C71 -28(3) . . . . ?
O6 C69A C70A C71A -5(2) . . . . ?
C69 O6 C72 C71 -7(3) . . . . ?
C69 C70 C71 C72 23(3) . . . . ?
C70 C71 C72 O6 -10(3) . . . . ?
C72 O6 C69 C70 21(3) . . . . ?
C1 C2 C3 C4 -1.0(5) . . . . ?
C1 C2 C3 C25 -177.9(3) . . . . ?
C1 C7 C8 C9 -170.6(4) . . . . ?
C1 C7 C12 Si1 -13.3(5) . . . . ?
C1 C7 C12 C11 170.9(4) . . . . ?
C2 C1 C6 C5 -0.7(5) . . . . ?
C2 C1 C7 C8 -57.1(5) . . . . ?
C2 C1 C7 C12 128.1(4) . . . . ?
C2 C3 C4 C5 1.2(5) . . . . ?
C2 C3 C25 C26 123.3(4) . . . . ?
C2 C3 C25 C30 -55.7(5) . . . . ?
C3 C4 C5 C6 -1.1(5) . . . . ?
C3 C4 C5 C43 -177.0(3) . . . . ?
C3 C25 C26 C27 -177.1(4) . . . . ?
C3 C25 C30 Si2 -7.7(5) . . . . ?
C3 C25 C30 C29 176.1(3) . . . . ?
C4 C3 C25 C26 -53.5(5) . . . . ?
C4 C3 C25 C30 127.5(4) . . . . ?
C4 C5 C6 C1 0.9(5) . . . . ?
C4 C5 C43 C44 121.8(4) . . . . ?
C4 C5 C43 C48 -54.9(5) . . . . ?
C5 C43 C44 C45 -172.3(3) . . . . ?
C5 C43 C48 Si3 -9.4(5) . . . . ?
C5 C43 C48 C47 173.5(3) . . . . ?
C6 C1 C2 C3 0.8(5) . . . . ?
C6 C1 C7 C8 119.8(4) . . . . ?
C6 C1 C7 C12 -55.1(5) . . . . ?
C6 C5 C43 C44 -54.0(5) . . . . ?
C6 C5 C43 C48 129.3(4) . . . . ?
C7 C1 C2 C3 177.6(3) . . . . ?
C7 C1 C6 C5 -177.7(3) . . . . ?
C7 C8 C9 C10 -1.8(7) . . . . ?
C8 C7 C12 Si1 172.0(3) . . . . ?
C8 C7 C12 C11 -3.9(6) . . . . ?
C8 C9 C10 C11 -1.1(8) . . . . ?
C9 C10 C11 C12 1.6(8) . . . . ?
C10 C11 C12 Si1 -175.2(4) . . . . ?
C10 C11 C12 C7 1.0(7) . . . . ?
C12 Si1 O1 Ce1 163.6(6) . . . . ?
C12 Si1 C13 C14 -105.9(4) . . . . ?
C12 Si1 C13 C18 70.3(4) . . . . ?
C12 Si1 C19 C20 -149.7(3) . . . . ?
C12 Si1 C19 C24 40.1(4) . . . . ?
C12 C7 C8 C9 4.4(6) . . . . ?
C13 Si1 O1 Ce1 40.1(6) . . . . ?
C13 Si1 C12 C7 97.8(3) . . . . ?
C13 Si1 C12 C11 -86.4(4) . . . . ?
C13 Si1 C19 C20 -30.0(4) . . . . ?
C13 Si1 C19 C24 159.9(3) . . . . ?
C13 C14 C15 C16 2.4(8) . . . . ?
C14 C13 C18 C17 -0.4(7) . . . . ?
C14 C15 C16 C17 -0.6(9) . . . . ?
C15 C16 C17 C18 -1.4(10) . . . . ?
C16 C17 C18 C13 2.0(9) . . . . ?
C18 C13 C14 C15 -1.8(7) . . . . ?
C19 Si1 O1 Ce1 -79.7(6) . . . . ?
C19 Si1 C12 C7 -142.4(3) . . . . ?
C19 Si1 C12 C11 33.5(4) . . . . ?
C19 Si1 C13 C14 136.6(3) . . . . ?
C19 Si1 C13 C18 -47.2(4) . . . . ?
C19 C20 C21 C22 0.3(8) . . . . ?
C20 C19 C24 C23 -1.5(7) . . . . ?
C20 C21 C22 C23 -1.9(8) . . . . ?
C21 C22 C23 C24 1.8(9) . . . . ?
C22 C23 C24 C19 0.0(8) . . . . ?
C24 C19 C20 C21 1.4(6) . . . . ?
C25 C3 C4 C5 178.1(3) . . . . ?
C25 C26 C27 C28 0.2(7) . . . . ?
C26 C25 C30 Si2 173.3(3) . . . . ?
C26 C25 C30 C29 -2.9(5) . . . . ?
C26 C27 C28 C29 -1.4(7) . . . . ?
C27 C28 C29 C30 0.3(7) . . . . ?
C28 C29 C30 Si2 -174.6(4) . . . . ?
C28 C29 C30 C25 1.8(6) . . . . ?
C30 Si2 C31 C32 -113.7(4) . . . . ?
C30 Si2 C31 C36 60.1(4) . . . . ?
C30 Si2 C37 C38 -146.7(3) . . . . ?
C30 Si2 C37 C42 40.0(4) . . . . ?
C30 C25 C26 C27 2.0(6) . . . . ?
C31 Si2 C30 C25 88.9(3) . . . . ?
C31 Si2 C30 C29 -95.0(3) . . . . ?
C31 Si2 C37 C38 -29.2(4) . . . . ?
C31 Si2 C37 C42 157.5(4) . . . . ?
C31 C32 C33 C34 1.9(7) . . . . ?
C32 C31 C36 C35 -0.1(7) . . . . ?
C32 C33 C34 C35 -1.4(8) . . . . ?
C33 C34 C35 C36 0.2(9) . . . . ?
C34 C35 C36 C31 0.6(8) . . . . ?
C36 C31 C32 C33 -1.1(7) . . . . ?
C37 Si2 C30 C25 -154.7(3) . . . . ?
C37 Si2 C30 C29 21.4(4) . . . . ?
C37 Si2 C31 C32 129.3(4) . . . . ?
C37 Si2 C31 C36 -56.9(4) . . . . ?
C37 C38 C39 C40 -2.3(8) . . . . ?
C38 C37 C42 C41 -3.6(7) . . . . ?
C38 C39 C40 C41 -1.7(8) . . . . ?
C39 C40 C41 C42 2.9(9) . . . . ?
C40 C41 C42 C37 -0.1(8) . . . . ?
C42 C37 C38 C39 4.9(7) . . . . ?
C43 C5 C6 C1 176.8(3) . . . . ?
C43 C44 C45 C46 -1.8(6) . . . . ?
C44 C43 C48 Si3 173.9(3) . . . . ?
C44 C43 C48 C47 -3.2(5) . . . . ?
C44 C45 C46 C47 -2.0(7) . . . . ?
C45 C46 C47 C48 3.2(7) . . . . ?
C46 C47 C48 Si3 -177.9(3) . . . . ?
C46 C47 C48 C43 -0.6(6) . . . . ?
C48 Si3 C55 C60 -121.4(6) . . . . ?
C48 Si3 C55 C56 53.6(9) . . . . ?
C48 Si3 C55A C60A -113.4(7) . . . . ?
C48 Si3 C55A C56A 62.2(8) . . . . ?
C48 C43 C44 C45 4.5(6) . . . . ?
C49 Si3 C48 C43 -153.7(5) . . . . ?
C49 Si3 C48 C47 23.4(6) . . . . ?
C49 Si3 C55 C60 119.8(7) . . . . ?
C49 Si3 C55 C56 -65.1(10) . . . . ?
C49 C50 C51 C52 0.0 . . . . ?
C50 C49 C54 C53 0.0 . . . . ?
C50 C51 C52 C53 0.0 . . . . ?
C51 C52 C53 C54 0.0 . . . . ?
C52 C53 C54 C49 0.0 . . . . ?
C54 C49 C50 C51 0.0 . . . . ?
C55 Si3 C48 C43 88.3(6) . . . . ?
C55 Si3 C48 C47 -94.6(6) . . . . ?
C55 C60 C59 C58 0.0 . . . . ?
C60 C55 C56 C57 0.0 . . . . ?
C60 C59 C58 C57 0.0 . . . . ?
C59 C58 C57 C56 0.0 . . . . ?
C58 C57 C56 C55 0.0 . . . . ?
C56 C55 C60 C59 0.0 . . . . ?
C49A Si3 C48 C43 -150.6(5) . . . . ?
C49A Si3 C48 C47 26.5(5) . . . . ?
C49A Si3 C55A C60A 132.4(7) . . . . ?
C49A Si3 C55A C56A -52.1(9) . . . . ?
C49A C50A C51A C52A 0.0 . . . . ?
C50A C49A C54A C53A 0.0 . . . . ?
C50A C51A C52A C53A 0.0 . . . . ?
C51A C52A C53A C54A 0.0 . . . . ?
C52A C53A C54A C49A 0.0 . . . . ?
C54A C49A C50A C51A 0.0 . . . . ?
C55A Si3 C48 C43 92.5(6) . . . . ?
C55A Si3 C48 C47 -90.4(6) . . . . ?
C55A C60A C59A C58A 0.0 . . . . ?
C60A C55A C56A C57A 0.0 . . . . ?
C60A C59A C58A C57A 0.0 . . . . ?
C59A C58A C57A C56A 0.0 . . . . ?
C58A C57A C56A C55A 0.0 . . . . ?
C56A C55A C60A C59A 0.0 . . . . ?
C65A O5 C68A C67A 25(2) . . . . ?
C65A C66A C67A C68A 33(3) . . . . ?
C66A C67A C68A O5 -35(2) . . . . ?
C68A O5 C65A C66A -3(2) . . . . ?
C69A O6 C72A C71A -36.6(16) . . . . ?
C69A C70A C71A C72A -16.0(19) . . . . ?
C70A C71A C72A O6 31.4(16) . . . . ?
C72A O6 C69A C70A 26.1(18) . . . . ?
C64A C61A C62A O5 120(2) . . . . ?
C68B O4 C65B C66B 1(3) . . . . ?
C63A C61A C62A O5 -124.1(19) . . . . ?
C62A O5 C61A C64A -111.8(17) . . . . ?
C62A O5 C61A C63A 113.2(19) . . . . ?
C65B O4 C68B C67B -11(3) . . . . ?
C65B C66B C67B C68B -14(3) . . . . ?
C67B C66B C65B O4 9(3) . . . . ?
